data_7031721
loop_
_publ_author_name
'Heinl, S.'
'Scheer, M.'

_publ_section_title
;
 Low temperature activation of S8, Sered and \a-Te with [Cp(BIG)Fe(CO)2]
 radicals.
;
_journal_issue 43
_journal_name_full 'Dalton transactions (Cambridge, England : 2003)'
_journal_page_first 16139
_journal_page_last 16142
_journal_paper_doi 10.1039/c4dt01764a
_journal_volume 43
_journal_year 2014
_chemical_compound_source 'see text'
_chemical_formula_moiety '2(C113 H130 Fe2 O3 Se2), C2 H3 N, C H2 Cl2'
_chemical_formula_sum 'C229 H265 Cl2 Fe4 N O6 Se4'
_chemical_formula_weight 3737.58
_chemical_name_systematic ?
_space_group_IT_number 2
_symmetry_cell_setting triclinic
_symmetry_Int_Tables_number 2
_symmetry_space_group_name_Hall '-P 1'
_symmetry_space_group_name_H-M 'P -1'
_atom_sites_solution_hydrogens geom
_atom_sites_solution_primary direct
_atom_sites_solution_secondary difmap
_cell_angle_alpha 74.040(3)
_cell_angle_beta 82.507(2)
_cell_angle_gamma 75.027(3)
_cell_formula_units_Z 1
_cell_length_a 14.1706(4)
_cell_length_b 19.5430(6)
_cell_length_c 19.6307(5)
_cell_measurement_reflns_used 14786
_cell_measurement_temperature 123.4(7)
_cell_measurement_theta_max 66.9730
_cell_measurement_theta_min 3.5559
_cell_volume 5039.1(3)
_computing_cell_refinement
;
CrysAlisPro, Agilent Technologies,
Version 1.171.36.21 (release 14-08-2012 CrysAlis171 .NET)
(compiled Sep 14 2012,17:21:16)
;
_computing_data_collection
;
CrysAlisPro, Agilent Technologies,
Version 1.171.36.21 (release 14-08-2012 CrysAlis171 .NET)
(compiled Sep 14 2012,17:21:16)
;
_computing_data_reduction
;
CrysAlisPro, Agilent Technologies,
Version 1.171.36.21 (release 14-08-2012 CrysAlis171 .NET)
(compiled Sep 14 2012,17:21:16)
;
_computing_molecular_graphics 'SXGRAPH (Farrugia, 1999)'
_computing_publication_material 'PLATON (Spek, 2003)'
_computing_structure_refinement 'SHELXL-97 (Sheldrick, 1997)'
_computing_structure_solution 'SIR-97 (Altomare, 1999)'
_diffrn_ambient_temperature 123.4(7)
_diffrn_detector_area_resol_mean 10.5431
_diffrn_measured_fraction_theta_full 0.9885
_diffrn_measured_fraction_theta_max 0.9906
_diffrn_measurement_device_type 'Xcalibur, Ruby, Gemini ultra'
_diffrn_measurement_method '\w scans'
_diffrn_radiation_monochromator mirror
_diffrn_radiation_probe x-ray
_diffrn_radiation_source 'Enhance Ultra (Cu) X-ray Source'
_diffrn_radiation_type CuK\a
_diffrn_radiation_wavelength 1.54178
_diffrn_reflns_av_R_equivalents 0.0318
_diffrn_reflns_av_unetI/netI 0.0459
_diffrn_reflns_limit_h_max 16
_diffrn_reflns_limit_h_min -16
_diffrn_reflns_limit_k_max 21
_diffrn_reflns_limit_k_min -23
_diffrn_reflns_limit_l_max 23
_diffrn_reflns_limit_l_min -20
_diffrn_reflns_number 38843
_diffrn_reflns_reduction_process
;
;
_diffrn_reflns_theta_full 62.2984
_diffrn_reflns_theta_max 66.9730
_diffrn_reflns_theta_min 3.56
_exptl_absorpt_coefficient_mu 3.755
_exptl_absorpt_correction_T_max 0.724
_exptl_absorpt_correction_T_min 0.414
_exptl_absorpt_correction_type analytical
_exptl_absorpt_process_details
;
CrysAlisPro, Agilent Technologies,
Version 1.171.36.21 (release 14-08-2012 CrysAlis171 .NET)
(compiled Sep 14 2012,17:21:16)
Analytical numeric absorption correction using a multifaceted crystal
            model based on expressions derived by R.C. Clark & J.S. Reid.
(Clark, R. C. & Reid, J. S. (1995). Acta Cryst. A51, 887-897)
;
_exptl_crystal_colour black
_exptl_crystal_density_diffrn 1.232
_exptl_crystal_density_method 'Not Measured'
_exptl_crystal_description plate
_exptl_crystal_F_000 1968
_exptl_crystal_size_max 0.3949
_exptl_crystal_size_mid 0.1792
_exptl_crystal_size_min 0.0904
_refine_diff_density_max 1.462
_refine_diff_density_min -0.771
_refine_diff_density_rms 0.085
_refine_ls_extinction_method none
_refine_ls_goodness_of_fit_ref 1.000
_refine_ls_hydrogen_treatment constr
_refine_ls_matrix_type full
_refine_ls_number_parameters 1217
_refine_ls_number_reflns 17180
_refine_ls_number_restraints 102
_refine_ls_restrained_S_all 1.004
_refine_ls_R_factor_all 0.0714
_refine_ls_R_factor_gt 0.0575
_refine_ls_shift/su_max 0.026
_refine_ls_shift/su_mean 0.000
_refine_ls_structure_factor_coef Fsqd
_refine_ls_weighting_details 'calc w=1/[\s^2^(Fo^2^)+(0.1173P)^2^]         where P=(Fo^2^+2Fc^2^)/3'
_refine_ls_weighting_scheme calc
_refine_ls_wR_factor_gt 0.1634
_refine_ls_wR_factor_ref 0.1691
_reflns_number_gt 12496
_reflns_number_total 17180
_reflns_threshold_expression >2\s(i)
_cod_data_source_file c4dt01764a2.cif
_cod_data_source_block 4
_cod_depositor_comments
;
The following automatic conversions were performed:

'_symmetry_cell_setting' value 'Triclinic' changed to 'triclinic'
according to
/usr/data/users/saulius/crontab/automatic-downloads/rss-feeds/RSC/lib/dictionaries/cif_core.dic
dictionary named 'cif_core.dic' version 2.4.2 from 2011-04-26.

Automatic conversion script
Id: cif_fix_values 2281 2013-09-26 08:29:07Z andrius 

 Adding full bibliography for 7031718--7031724.cif.
;
_cod_database_code 7031721

loop_
_symmetry_equiv_pos_site_id
_symmetry_equiv_pos_as_xyz
1 x,y,z
2 -x,-y,-z

loop_
_atom_site_aniso_label
_atom_site_aniso_U_11
_atom_site_aniso_U_22
_atom_site_aniso_U_33
_atom_site_aniso_U_23
_atom_site_aniso_U_13
_atom_site_aniso_U_12
Se1 0.0508(2) 0.0306(2) 0.0496(2) -0.0058(2) -0.0136(2) -0.0144(2)
Se2 0.0410(2) 0.0222(2) 0.0404(2) -0.0038(1) -0.0063(1) -0.0080(1)
Fe1 0.0426(2) 0.0214(2) 0.0430(3) -0.0050(2) -0.0046(2) -0.0111(2)
Fe2 0.0421(2) 0.0195(2) 0.0442(3) -0.0039(2) -0.0027(2) -0.0056(2)
Se3 0.0395(10) 0.0361(10) 0.0385(10) -0.0092(7) -0.0005(7) -0.0074(7)
Se4 0.0295(12) 0.0103(11) 0.0375(15) 0.0056(10) -0.0088(11) -0.0093(10)
O1 0.0555(15) 0.0383(13) 0.0783(18) -0.0028(12) 0.0010(13) -0.0078(11)
O2 0.0576(16) 0.0627(18) 0.125(3) 0.0327(18) -0.0253(17) -0.0218(14)
O3 0.085(2) 0.0460(16) 0.0449(16) -0.0140(13) -0.0119(14) 0.0090(16)
C1 0.0430(15) 0.0261(13) 0.0388(16) -0.0063(12) -0.0051(12) -0.0113(12)
C2 0.0428(15) 0.0232(13) 0.0419(16) -0.0038(12) -0.0019(13) -0.0138(11)
C3 0.0500(16) 0.0203(12) 0.0374(16) -0.0012(11) -0.0044(13) -0.0129(12)
C4 0.0467(16) 0.0216(13) 0.0389(16) -0.0025(12) -0.0014(13) -0.0108(12)
C5 0.0481(16) 0.0221(13) 0.0381(16) -0.0030(11) -0.0044(13) -0.0130(12)
C6 0.0487(16) 0.0243(13) 0.0451(17) -0.0067(12) -0.0050(14) -0.0107(12)
C7 0.0461(16) 0.0333(15) 0.0510(19) -0.0119(13) -0.0013(14) -0.0131(13)
C8 0.0455(16) 0.0291(14) 0.0497(19) -0.0051(13) -0.0058(14) -0.0090(13)
C9 0.0512(17) 0.0359(15) 0.0541(19) -0.0127(14) -0.0112(15) -0.0129(14)
C10 0.0518(18) 0.0332(15) 0.0450(18) -0.0094(13) -0.0001(14) -0.0074(14)
C11 0.064(2) 0.0289(15) 0.0477(18) -0.0104(13) -0.0084(16) -0.0084(14)
C12 0.072(2) 0.0422(17) 0.051(2) -0.0188(15) -0.0079(17) -0.0119(16)
C13 0.063(2) 0.0514(19) 0.055(2) -0.0180(16) -0.0064(17) -0.0133(17)
C14 0.073(2) 0.078(3) 0.061(2) -0.032(2) -0.0112(19) -0.011(2)
C15 0.105(3) 0.123(4) 0.056(3) -0.014(3) -0.019(2) -0.034(3)
C16 0.0508(17) 0.0262(14) 0.0361(16) -0.0040(12) -0.0033(13) -0.0111(12)
C17 0.0504(17) 0.0361(15) 0.0395(17) -0.0036(13) -0.0081(13) -0.0154(13)
C18 0.0485(17) 0.0336(14) 0.0534(19) -0.0153(13) 0.0020(14) -0.0155(13)
C19 0.0451(17) 0.0473(18) 0.0466(19) -0.0082(15) -0.0091(14) -0.0091(14)
C20 0.065(2) 0.0311(15) 0.0499(19) -0.0125(14) -0.0001(16) -0.0104(15)
C21 0.0524(19) 0.0429(18) 0.0400(18) -0.0068(14) -0.0056(14) -0.0037(15)
C22 0.065(2) 0.053(2) 0.059(2) -0.0162(18) -0.0110(18) 0.0032(18)
C23 0.065(3) 0.071(3) 0.074(3) -0.022(2) -0.002(2) 0.000(2)
C24 0.074(3) 0.067(3) 0.070(3) -0.020(2) 0.005(2) -0.011(2)
C25 0.143(5) 0.094(3) 0.082(3) -0.032(3) 0.003(3) -0.045(3)
C26 0.0485(16) 0.0265(13) 0.0388(16) -0.0054(12) -0.0054(13) -0.0116(12)
C27 0.0641(19) 0.0280(14) 0.0477(18) -0.0061(13) -0.0134(15) -0.0126(14)
C28 0.0523(17) 0.0260(14) 0.0416(17) -0.0024(12) -0.0098(14) -0.0100(13)
C29 0.065(2) 0.0343(16) 0.0440(18) -0.0015(14) -0.0153(16) -0.0094(15)
C30 0.0621(19) 0.0352(15) 0.0502(19) -0.0102(14) -0.0105(15) -0.0168(14)
C31 0.0571(18) 0.0404(16) 0.0459(18) -0.0109(14) -0.0129(15) -0.0101(15)
C32 0.082(2) 0.052(2) 0.058(2) -0.0123(17) -0.0256(19) -0.0132(19)
C33 0.0603(11) 0.0609(11) 0.0599(12) -0.0153(8) -0.0042(8) -0.0155(8)
C34 0.0673(12) 0.0675(12) 0.0670(12) -0.0164(8) -0.0050(8) -0.0167(8)
C35 0.1215(13) 0.1227(13) 0.1220(14) -0.0306(8) -0.0078(8) -0.0288(8)
C36 0.0454(15) 0.0221(12) 0.0449(17) -0.0069(12) -0.0087(13) -0.0103(12)
C37 0.0548(17) 0.0303(14) 0.0451(17) -0.0095(13) -0.0075(14) -0.0130(13)
C38 0.0514(17) 0.0272(14) 0.0479(18) -0.0041(13) -0.0102(14) -0.0101(13)
C39 0.0563(18) 0.0217(13) 0.060(2) -0.0069(13) -0.0114(15) -0.0090(13)
C40 0.0507(17) 0.0366(15) 0.0486(18) -0.0119(14) -0.0080(14) -0.0121(14)
C41 0.0425(16) 0.0320(14) 0.061(2) -0.0182(14) -0.0047(14) -0.0118(13)
C42 0.0483(17) 0.0351(15) 0.072(2) -0.0216(15) -0.0062(16) -0.0083(14)
C43 0.0462(17) 0.0316(15) 0.059(2) -0.0150(14) -0.0071(15) -0.0070(13)
C44 0.0547(19) 0.0327(15) 0.069(2) -0.0213(15) -0.0049(16) -0.0089(14)
C45 0.068(2) 0.0359(16) 0.075(2) -0.0174(16) -0.0120(19) -0.0152(16)
C46 0.0493(16) 0.0240(13) 0.0478(18) -0.0067(12) -0.0108(14) -0.0114(12)
C47 0.0544(18) 0.0323(15) 0.0509(19) -0.0045(14) -0.0112(15) -0.0094(14)
C48 0.0596(19) 0.0351(15) 0.0462(18) -0.0061(14) -0.0117(15) -0.0152(14)
C49 0.0539(19) 0.0373(17) 0.071(2) -0.0066(17) -0.0176(17) -0.0073(15)
C50 0.084(2) 0.0387(17) 0.0471(19) -0.0016(15) -0.0270(17) -0.0188(17)
C51 0.069(2) 0.0366(17) 0.060(2) -0.0073(15) -0.0272(17) -0.0102(16)
C52 0.080(2) 0.052(2) 0.076(3) -0.0038(19) -0.042(2) -0.0112(19)
C53 0.074(2) 0.059(2) 0.071(3) -0.010(2) -0.029(2) 0.000(2)
C54 0.112(4) 0.067(3) 0.086(3) -0.017(2) -0.048(3) 0.004(3)
C55 0.096(3) 0.093(3) 0.074(3) -0.028(3) -0.015(3) 0.012(3)
C56 0.0419(15) 0.0189(12) 0.0399(16) -0.0020(11) -0.0046(12) -0.0052(11)
C57 0.0404(15) 0.0182(12) 0.0422(16) -0.0045(11) -0.0049(12) -0.0044(11)
C58 0.0399(15) 0.0204(13) 0.0409(16) -0.0024(12) -0.0039(12) -0.0063(11)
C59 0.0443(16) 0.0185(12) 0.0432(17) -0.0031(12) -0.0037(13) -0.0055(12)
C60 0.0426(15) 0.0208(12) 0.0415(16) -0.0049(12) -0.0048(13) -0.0062(11)
C61 0.0422(15) 0.0203(12) 0.0391(16) -0.0016(11) -0.0049(12) -0.0070(11)
C62 0.0487(16) 0.0307(14) 0.0389(16) -0.0069(12) -0.0024(13) -0.0121(13)
C63 0.0462(16) 0.0311(15) 0.0401(17) -0.0028(13) -0.0096(13) -0.0052(13)
C64 0.0489(17) 0.0337(15) 0.0434(17) -0.0077(13) -0.0095(14) -0.0118(13)
C65 0.0481(17) 0.0348(15) 0.0388(17) -0.0039(13) 0.0010(14) -0.0083(13)
C66 0.0454(16) 0.0281(14) 0.0495(18) -0.0084(13) -0.0045(14) -0.0091(13)
C67 0.0488(18) 0.0473(18) 0.057(2) -0.0117(16) 0.0016(15) -0.0188(15)
C68 0.0463(17) 0.0472(18) 0.0466(19) -0.0070(15) -0.0061(14) -0.0080(15)
C69 0.058(2) 0.059(2) 0.052(2) -0.0007(18) -0.0036(17) -0.0088(18)
C70 0.065(3) 0.073(3) 0.089(3) -0.008(3) 0.011(2) 0.012(2)
C71 0.0450(16) 0.0208(13) 0.0397(16) -0.0018(12) -0.0011(13) -0.0100(12)
C72 0.0478(17) 0.0279(14) 0.0479(18) -0.0064(13) -0.0026(14) -0.0067(13)
C73 0.0509(17) 0.0241(13) 0.0429(17) -0.0047(12) -0.0046(14) -0.0114(12)
C74 0.054(2) 0.0258(15) 0.065(2) -0.0096(15) 0.0054(17) -0.0014(14)
C75 0.0625(19) 0.0353(15) 0.0482(19) -0.0100(14) -0.0011(15) -0.0185(14)
C76 0.067(2) 0.0336(15) 0.053(2) -0.0150(14) 0.0094(17) -0.0182(15)
C77 0.085(3) 0.0446(18) 0.076(3) -0.0307(18) 0.013(2) -0.0195(18)
C78 0.075(2) 0.0475(19) 0.063(2) -0.0233(17) 0.0038(19) -0.0109(18)
C79 0.092(3) 0.051(2) 0.070(3) -0.0293(19) 0.009(2) -0.008(2)
C80 0.121(4) 0.076(3) 0.070(3) -0.037(2) -0.018(3) 0.004(3)
C81 0.0464(16) 0.0213(12) 0.0358(15) -0.0028(11) -0.0057(12) -0.0091(12)
C82 0.0452(16) 0.0250(14) 0.0503(19) -0.0059(13) -0.0019(14) -0.0077(12)
C83 0.0450(16) 0.0226(13) 0.0382(16) -0.0036(12) -0.0045(13) -0.0062(12)
C84 0.0544(18) 0.0240(13) 0.0511(19) -0.0106(13) 0.0003(14) -0.0111(13)
C85 0.0423(15) 0.0317(14) 0.0378(16) -0.0018(12) -0.0062(13) -0.0096(12)
C86 0.0500(17) 0.0328(14) 0.0387(16) -0.0041(12) -0.0067(13) -0.0153(13)
C87 0.0557(18) 0.0357(15) 0.0526(19) -0.0109(14) -0.0070(15) -0.0194(14)
C88 0.082(2) 0.0481(18) 0.052(2) -0.0103(16) 0.0010(18) -0.0366(17)
C89 0.066(3) 0.047(3) 0.063(4) -0.005(3) -0.011(3) -0.031(3)
C90 0.083(4) 0.049(3) 0.095(5) -0.020(3) -0.018(4) -0.026(3)
C91 0.0433(15) 0.0267(13) 0.0424(17) -0.0076(12) -0.0004(13) -0.0104(12)
C92 0.070(2) 0.0287(16) 0.068(2) -0.0107(16) 0.0192(19) -0.0100(16)
C93 0.0434(15) 0.0339(14) 0.0401(16) -0.0096(13) -0.0060(13) -0.0103(13)
C94 0.074(2) 0.0339(17) 0.073(3) -0.0175(17) 0.020(2) -0.0066(17)
C95 0.0528(18) 0.0411(17) 0.0433(18) -0.0061(14) -0.0054(14) -0.0158(14)
C96 0.0492(19) 0.0525(19) 0.052(2) -0.0159(16) 0.0041(15) -0.0092(16)
C97 0.059(2) 0.063(2) 0.060(2) -0.0131(19) 0.0115(18) -0.0068(19)
C98 0.071(3) 0.119(4) 0.065(3) -0.037(3) 0.003(2) -0.010(3)
C99 0.087(3) 0.132(5) 0.067(3) -0.040(3) -0.003(2) 0.012(3)
C100 0.097(4) 0.181(6) 0.114(5) -0.070(4) -0.002(3) -0.031(4)
C101 0.0441(16) 0.0246(13) 0.0508(18) -0.0116(13) -0.0017(13) -0.0085(12)
C102 0.0504(17) 0.0250(14) 0.0483(18) -0.0079(13) -0.0043(14) -0.0078(13)
C103 0.0617(19) 0.0290(14) 0.0452(18) -0.0093(13) -0.0022(15) -0.0131(14)
C104 0.0541(18) 0.0301(15) 0.0474(19) -0.0070(14) -0.0093(15) -0.0041(14)
C105 0.0588(19) 0.0294(14) 0.060(2) -0.0104(14) -0.0030(16) -0.0187(14)
C106 0.0556(18) 0.0287(15) 0.056(2) -0.0123(14) -0.0120(15) -0.0066(14)
C107 0.071(2) 0.0373(17) 0.065(2) -0.0089(16) -0.0231(18) -0.0144(16)
C108 0.082(2) 0.0345(16) 0.061(2) -0.0122(15) -0.0195(18) -0.0144(16)
C109 0.095(3) 0.0391(18) 0.066(2) -0.0132(17) -0.027(2) -0.0149(19)
C110 0.140(4) 0.044(2) 0.071(3) -0.0125(19) -0.036(3) -0.025(2)
C111 0.0407(17) 0.0168(13) 0.077(2) 0.0108(15) -0.0063(16) -0.0064(12)
C112 0.0511(19) 0.0312(17) 0.076(3) 0.0192(17) -0.0088(18) -0.0149(15)
C113 0.075(3) 0.052(2) 0.033(2) 0.0046(18) -0.0054(19) -0.024(2)
C89B 0.050(5) 0.028(4) 0.056(5) -0.001(4) 0.004(4) -0.002(3)
C90B 0.097(8) 0.040(5) 0.057(6) -0.007(4) 0.017(6) -0.006(5)
C114 0.0202(13) 0.0205(13) 0.0201(14) -0.0048(8) -0.0015(8) -0.0051(8)
O4 0.1462(13) 0.1462(13) 0.1462(14) -0.0368(8) -0.0093(8) -0.0340(8)
C33B 0.0879(13) 0.0878(13) 0.0877(14) -0.0220(8) -0.0062(8) -0.0207(8)
C34B 0.0921(13) 0.0926(13) 0.0923(14) -0.0235(8) -0.0065(8) -0.0214(8)
C35B 0.1701(13) 0.1703(13) 0.1701(14) -0.0430(8) -0.0108(8) -0.0397(8)
N1 0.230(11) 0.114(7) 0.059(5) 0.001(5) 0.019(6) -0.089(7)
C116 0.2077(13) 0.2076(13) 0.2077(14) -0.0520(8) -0.0135(8) -0.0485(8)
C117 0.1019(12) 0.1027(13) 0.1027(13) -0.0251(8) -0.0063(8) -0.0242(8)
Cl1 0.0637(14) 0.1111(19) 0.205(3) -0.070(2) 0.0139(17) -0.0255(13)
Cl2 0.0455(10) 0.0972(15) 0.0920(16) -0.0181(13) -0.0019(10) -0.0186(10)
C115 0.027(3) 0.045(3) 0.115(6) -0.053(3) 0.004(3) -0.004(3)

loop_
_atom_site_label
_atom_site_type_symbol
_atom_site_thermal_displace_type
_atom_site_fract_x
_atom_site_fract_y
_atom_site_fract_z
_atom_site_occupancy
_atom_site_U_iso_or_equiv
_atom_site_calc_flag
_atom_site_refinement_flags
_atom_site_disorder_assembly
_atom_site_disorder_group
Se1 Se Uani 0.78112(3) 0.24449(2) 0.14114(2) 0.900 0.0426(1) d P . 1
Se2 Se Uani 0.88947(2) 0.23543(2) 0.22322(2) 0.900 0.0349(1) d P . 1
Fe1 Fe Uani 0.83108(3) 0.35186(2) 0.14697(3) 1.000 0.0354(1) d . . .
Fe2 Fe Uani 0.83347(3) 0.19801(2) 0.34721(3) 1.000 0.0364(1) d . . .
Se3 Se Uani 0.7752(3) 0.3171(2) 0.3592(2) 0.100 0.0385(6) d UP . 2
Se4 Se Uani 0.89450(19) 0.28875(13) 0.27297(16) 0.100 0.0266(7) d P . 2
O1 O Uani 0.65297(19) 0.39552(13) 0.22960(15) 1.000 0.0609(9) d D . .
O2 O Uani 0.6368(2) 0.22124(17) 0.3041(2) 1.000 0.0900(13) d D . .
O3 O Uani 0.7958(3) 0.34581(16) 0.35837(15) 0.900 0.0620(10) d DP . 1
C1 C Uani 0.8897(2) 0.37972(15) 0.03868(16) 1.000 0.0355(8) d . . .
C2 C Uani 0.9678(2) 0.35568(15) 0.08602(16) 1.000 0.0358(8) d . . .
C3 C Uani 0.9471(2) 0.40352(15) 0.13420(16) 1.000 0.0361(9) d . . .
C4 C Uani 0.8571(2) 0.45596(15) 0.11575(16) 1.000 0.0364(9) d . . .
C5 C Uani 0.8208(2) 0.44129(15) 0.05732(16) 1.000 0.0360(9) d . . .
C6 C Uani 0.8820(2) 0.35168(15) -0.02238(17) 1.000 0.0392(9) d . . .
C7 C Uani 0.7932(2) 0.34246(16) -0.03771(18) 1.000 0.0426(10) d . . .
C8 C Uani 0.9621(2) 0.33973(16) -0.07123(18) 1.000 0.0421(10) d . . .
C9 C Uani 0.7847(2) 0.32272(17) -0.09849(19) 1.000 0.0455(10) d . . .
C10 C Uani 0.9525(3) 0.32003(17) -0.13236(18) 1.000 0.0442(10) d . . .
C11 C Uani 0.8637(3) 0.31097(17) -0.14682(18) 1.000 0.0467(10) d . . .
C12 C Uani 0.8518(3) 0.29124(19) -0.21356(19) 1.000 0.0535(11) d . . .
C13 C Uani 0.8127(3) 0.3559(2) -0.2743(2) 1.000 0.0553(11) d . . .
C14 C Uani 0.7880(3) 0.3332(2) -0.3365(2) 1.000 0.0683(14) d . . .
C15 C Uani 0.7567(4) 0.3962(3) -0.3999(3) 1.000 0.0937(19) d . . .
C16 C Uani 1.0555(2) 0.29622(16) 0.08302(16) 1.000 0.0380(9) d . . .
C17 C Uani 1.1483(2) 0.30772(17) 0.08140(17) 1.000 0.0417(9) d . . .
C18 C Uani 1.0479(2) 0.22690(16) 0.07907(18) 1.000 0.0436(10) d . . .
C19 C Uani 1.2313(2) 0.25299(19) 0.07622(18) 1.000 0.0468(10) d . . .
C20 C Uani 1.1318(3) 0.17227(18) 0.07538(19) 1.000 0.0487(10) d . . .
C21 C Uani 1.2250(3) 0.18390(19) 0.07404(18) 1.000 0.0470(11) d . B .
C22 C Uani 1.3156(3) 0.1237(2) 0.0713(2) 1.000 0.0612(12) d . . .
C23 C Uani 1.3680(3) 0.1297(3) -0.0025(2) 1.000 0.0725(17) d . B 1
C24 C Uani 1.3097(3) 0.1188(2) -0.0552(2) 1.000 0.0717(17) d . B 1
C25 C Uani 1.2995(5) 0.0403(3) -0.0423(3) 1.000 0.102(2) d . B 1
C26 C Uani 1.0136(2) 0.40510(16) 0.18627(17) 1.000 0.0377(9) d . . .
C27 C Uani 1.0597(3) 0.34299(17) 0.23448(18) 1.000 0.0460(10) d . . .
C28 C Uani 1.0326(2) 0.47166(16) 0.18641(17) 1.000 0.0404(9) d . . .
C29 C Uani 1.1210(3) 0.34641(18) 0.28227(18) 1.000 0.0488(10) d . . .
C30 C Uani 1.0940(3) 0.47519(18) 0.23385(18) 1.000 0.0476(10) d . . .
C31 C Uani 1.1377(3) 0.41337(18) 0.28338(18) 1.000 0.0471(10) d . . .
C32 C Uani 1.2023(3) 0.4188(2) 0.3368(2) 1.000 0.0628(12) d D . .
C33 C Uani 1.3126(4) 0.3933(4) 0.3183(4) 0.600 0.0601(7) d DUP . 1
C34 C Uani 1.3800(5) 0.4007(4) 0.3687(4) 0.600 0.0671(7) d DUP . 1
C35 C Uani 1.4856(7) 0.3598(6) 0.3614(6) 0.600 0.1221(8) d DUP . 1
C36 C Uani 0.8120(2) 0.51985(15) 0.14598(17) 1.000 0.0368(9) d . . .
C37 C Uani 0.7901(2) 0.58962(16) 0.10064(18) 1.000 0.0424(9) d . . .
C38 C Uani 0.7938(2) 0.51271(17) 0.21831(18) 1.000 0.0424(9) d . . .
C39 C Uani 0.7516(2) 0.65079(16) 0.12734(19) 1.000 0.0460(10) d . . .
C40 C Uani 0.7544(2) 0.57350(17) 0.24539(19) 1.000 0.0442(10) d . . .
C41 C Uani 0.7337(2) 0.64375(16) 0.20013(19) 1.000 0.0431(10) d . . .
C42 C Uani 0.6970(3) 0.71045(17) 0.2288(2) 1.000 0.0502(10) d . . .
C43 C Uani 0.7773(2) 0.75083(17) 0.22405(19) 1.000 0.0449(10) d . . .
C44 C Uani 0.7449(3) 0.81824(17) 0.2537(2) 1.000 0.0506(10) d . . .
C45 C Uani 0.8230(3) 0.86168(19) 0.2405(2) 1.000 0.0577(11) d . . .
C46 C Uani 0.7365(2) 0.48949(15) 0.01532(17) 1.000 0.0396(9) d . . .
C47 C Uani 0.6431(2) 0.50721(17) 0.04552(19) 1.000 0.0465(10) d . . .
C48 C Uani 0.7539(3) 0.52136(17) -0.05644(18) 1.000 0.0462(10) d . . .
C49 C Uani 0.5676(3) 0.55630(19) 0.0043(2) 1.000 0.0549(11) d . . .
C50 C Uani 0.6789(3) 0.56973(19) -0.0959(2) 1.000 0.0555(11) d . . .
C51 C Uani 0.5850(3) 0.58741(19) -0.0660(2) 1.000 0.0544(11) d . . .
C52 C Uani 0.5024(3) 0.6392(2) -0.1101(2) 1.000 0.0692(14) d . . .
C53 C Uani 0.4884(3) 0.7187(2) -0.1133(2) 1.000 0.0700(14) d . . .
C54 C Uani 0.4576(4) 0.7393(3) -0.0442(3) 1.000 0.0896(19) d . . .
C55 C Uani 0.4145(4) 0.8159(3) -0.0475(3) 1.000 0.0919(17) d . . .
C56 C Uani 0.9766(2) 0.13066(15) 0.37912(16) 1.000 0.0349(8) d . . .
C57 C Uani 0.9204(2) 0.08882(14) 0.35816(16) 1.000 0.0345(8) d . . .
C58 C Uani 0.8341(2) 0.08774(15) 0.40510(16) 1.000 0.0348(8) d . . .
C59 C Uani 0.8333(2) 0.13208(15) 0.45277(17) 1.000 0.0366(9) d . . .
C60 C Uani 0.9213(2) 0.15835(15) 0.43688(16) 1.000 0.0356(8) d . . .
C61 C Uani 1.0790(2) 0.13482(15) 0.35503(16) 1.000 0.0349(8) d . . .
C62 C Uani 1.1457(2) 0.12452(16) 0.40572(17) 1.000 0.0393(9) d . . .
C63 C Uani 1.1145(2) 0.14500(16) 0.28430(17) 1.000 0.0405(9) d . . .
C64 C Uani 1.2419(2) 0.12659(16) 0.38661(18) 1.000 0.0414(9) d . . .
C65 C Uani 1.2113(2) 0.14880(17) 0.26494(18) 1.000 0.0423(9) d . . .
C66 C Uani 1.2767(2) 0.14043(16) 0.31596(18) 1.000 0.0410(9) d . . .
C67 C Uani 1.3816(2) 0.14547(19) 0.2929(2) 1.000 0.0504(11) d . . .
C68 C Uani 1.4449(2) 0.07789(19) 0.27242(19) 1.000 0.0480(10) d . . .
C69 C Uani 1.5471(3) 0.0851(2) 0.2444(2) 1.000 0.0600(12) d . . .
C70 C Uani 1.6092(3) 0.0190(3) 0.2216(3) 1.000 0.0851(17) d . . .
C71 C Uani 0.9522(2) 0.04759(15) 0.30265(16) 1.000 0.0361(9) d . . .
C72 C Uani 1.0427(2) -0.00260(16) 0.30646(18) 1.000 0.0423(9) d . . .
C73 C Uani 0.8933(2) 0.05537(16) 0.24892(17) 1.000 0.0394(9) d . . .
C74 C Uani 1.0709(3) -0.04421(17) 0.2572(2) 1.000 0.0510(11) d . . .
C75 C Uani 0.9241(3) 0.01432(17) 0.19874(19) 1.000 0.0477(10) d . . .
C76 C Uani 1.0126(3) -0.03642(18) 0.2027(2) 1.000 0.0504(11) d . . .
C77 C Uani 1.0450(3) -0.0826(2) 0.1491(2) 1.000 0.0662(15) d . . .
C78 C Uani 1.1231(3) -0.0581(2) 0.0952(2) 1.000 0.0613(11) d . . .
C79 C Uani 1.1653(4) -0.1106(2) 0.0474(2) 1.000 0.0711(16) d . . .
C80 C Uani 1.0906(4) -0.1222(3) 0.0061(3) 1.000 0.0892(19) d . . .
C81 C Uani 0.7646(2) 0.04063(15) 0.40983(16) 1.000 0.0349(8) d . . .
C82 C Uani 0.8023(2) -0.03150(16) 0.40409(18) 1.000 0.0411(10) d . . .
C83 C Uani 0.6645(2) 0.06272(15) 0.42369(16) 1.000 0.0363(9) d . . .
C84 C Uani 0.7411(2) -0.07763(16) 0.41012(18) 1.000 0.0429(10) d . . .
C85 C Uani 0.6037(2) 0.01542(16) 0.43036(16) 1.000 0.0382(9) d . . .
C86 C Uani 0.6407(2) -0.05517(17) 0.42295(17) 1.000 0.0401(9) d . . .
C87 C Uani 0.5743(2) -0.10618(17) 0.42894(19) 1.000 0.0460(10) d D . .
C88 C Uani 0.5818(3) -0.16752(19) 0.4961(2) 1.000 0.0576(11) d D . .
C89 C Uani 0.5353(4) -0.2294(3) 0.4987(3) 0.600 0.0564(19) d DP . 1
C90 C Uani 0.5776(6) -0.2736(4) 0.4456(4) 0.600 0.072(2) d DP . 1
C91 C Uani 0.7637(2) 0.14041(16) 0.51574(17) 1.000 0.0375(9) d . . .
C92 C Uani 0.7199(3) 0.20878(18) 0.5287(2) 1.000 0.0584(11) d . . .
C93 C Uani 0.7482(2) 0.07877(17) 0.56578(16) 1.000 0.0385(9) d . . .
C94 C Uani 0.6629(3) 0.2138(2) 0.5908(2) 1.000 0.0629(13) d . . .
C95 C Uani 0.6908(2) 0.08414(18) 0.62722(18) 1.000 0.0455(10) d . . .
C96 C Uani 0.6459(3) 0.1525(2) 0.6409(2) 1.000 0.0519(11) d . . .
C97 C Uani 0.5857(3) 0.1579(2) 0.7093(2) 1.000 0.0640(12) d . . .
C98 C Uani 0.6457(4) 0.1333(3) 0.7745(2) 1.000 0.0852(19) d . . .
C99 C Uani 0.5855(4) 0.1396(3) 0.8438(3) 1.000 0.100(2) d . . .
C100 C Uani 0.5609(5) 0.2197(4) 0.8482(4) 1.000 0.125(3) d . . .
C101 C Uani 0.9554(2) 0.19978(15) 0.47763(18) 1.000 0.0394(9) d . . .
C102 C Uani 0.9583(2) 0.17394(16) 0.55085(18) 1.000 0.0416(9) d . . .
C103 C Uani 0.9926(3) 0.26109(16) 0.44468(19) 1.000 0.0449(10) d . . .
C104 C Uani 0.9980(2) 0.20802(17) 0.59016(19) 1.000 0.0450(10) d . . .
C105 C Uani 1.0303(3) 0.29557(17) 0.4840(2) 1.000 0.0480(10) d . . .
C106 C Uani 1.0342(3) 0.26992(17) 0.55698(19) 1.000 0.0463(10) d . . .
C107 C Uani 1.0752(3) 0.30653(19) 0.6017(2) 1.000 0.0565(11) d . . .
C108 C Uani 1.0608(3) 0.38868(18) 0.5751(2) 1.000 0.0576(11) d . . .
C109 C Uani 1.0980(3) 0.4222(2) 0.6250(2) 1.000 0.0648(13) d . . .
C110 C Uani 1.0834(4) 0.5037(2) 0.5996(3) 1.000 0.0820(18) d . . .
C111 C Uani 0.7238(2) 0.37750(16) 0.1988(2) 1.000 0.0493(10) d D . .
C112 C Uani 0.7140(2) 0.21245(19) 0.3188(2) 1.000 0.0580(13) d D . .
C113 C Uani 0.8129(4) 0.2913(2) 0.3519(2) 0.900 0.0545(14) d DP . 1
C89B C Uani 0.6589(6) -0.2290(4) 0.4978(5) 0.400 0.049(3) d DP . 2
C90B C Uani 0.6487(9) -0.2773(5) 0.4519(5) 0.400 0.070(4) d DP . 2
C114 C Uani 0.8368(16) 0.2590(6) 0.1365(12) 0.100 0.0202(8) d DUP . 2
O4 O Uani 0.837(3) 0.2013(10) 0.139(3) 0.100 0.1462(8) d DUP . 2
C33B C Uani 1.2733(9) 0.3539(7) 0.3674(7) 0.400 0.0877(8) d DUP . 2
C34B C Uani 1.3545(9) 0.3471(7) 0.3119(7) 0.400 0.0923(8) d DUP . 2
C35B C Uani 1.4048(14) 0.4106(10) 0.2845(12) 0.400 0.1702(8) d DUP . 2
N1 N Uani 0.63403(14) 0.52834(9) 0.4454(3) 0.500 0.132(5) d DUP . 4
C116 C Uani 0.61263(15) 0.47868(10) 0.4432(4) 0.500 0.2077(8) d DUP . 4
C117 C Uani 0.5748(3) 0.40637(18) 0.4504(6) 0.500 0.1026(7) d DUP . 4
Cl1 Cl Uani 0.51274(19) 0.39737(18) 0.7154(2) 0.500 0.1216(13) d P . 3
Cl2 Cl Uani 0.56626(14) 0.45837(14) 0.82406(14) 0.500 0.0793(8) d P . 3
C115 C Uani 0.4815(4) 0.4252(4) 0.7972(5) 0.500 0.057(2) d P . 3
H7 H Uiso 0.73870 0.34980 -0.00630 1.000 0.0510 c R . .
H8 H Uiso 1.02250 0.34500 -0.06260 1.000 0.0510 c R . .
H9 H Uiso 0.72450 0.31720 -0.10720 1.000 0.0550 c R . .
H10G H Uiso 1.09510 0.40000 0.52880 1.000 0.0690 c R . .
H10H H Uiso 1.06420 0.41030 0.67140 1.000 0.0770 c R . .
H10I H Uiso 1.16720 0.40030 0.63020 1.000 0.0770 c R . .
H11A H Uiso 1.10920 0.52140 0.63250 1.000 0.1230 c R . .
H11B H Uiso 1.01480 0.52600 0.59620 1.000 0.1230 c R . .
H11C H Uiso 1.11690 0.51590 0.55370 1.000 0.1230 c R . .
H12A H Uiso 0.80770 0.25850 -0.20240 1.000 0.0640 c R . .
H12B H Uiso 0.91480 0.26470 -0.22940 1.000 0.0640 c R . .
H13A H Uiso 0.75430 0.38650 -0.25700 1.000 0.0660 c R . .
H13B H Uiso 0.86120 0.38490 -0.29060 1.000 0.0660 c R . .
H14A H Uiso 0.84490 0.29920 -0.35110 1.000 0.0810 c R . .
H14B H Uiso 0.73580 0.30750 -0.32090 1.000 0.0810 c R . .
H15A H Uiso 0.74210 0.37780 -0.43700 1.000 0.1410 c R . .
H15B H Uiso 0.80860 0.42110 -0.41670 1.000 0.1410 c R . .
H15C H Uiso 0.69950 0.42960 -0.38630 1.000 0.1410 c R . .
H17 H Uiso 1.15500 0.35310 0.08380 1.000 0.0500 c R . .
H18 H Uiso 0.98670 0.21780 0.07890 1.000 0.0520 c R . .
H19 H Uiso 1.29260 0.26270 0.07410 1.000 0.0560 c R . .
H20 H Uiso 1.12570 0.12650 0.07380 1.000 0.0580 c R . .
H22A H Uiso 1.29760 0.07690 0.08720 1.000 0.0740 c R A 1
H22B H Uiso 1.36070 0.12450 0.10410 1.000 0.0740 c R A 1
H23A H Uiso 1.38250 0.17760 -0.01960 1.000 0.0870 c R B 1
H23B H Uiso 1.42980 0.09340 0.00110 1.000 0.0870 c R B 1
H24A H Uiso 1.34060 0.13330 -0.10230 1.000 0.0860 c R B 1
H24B H Uiso 1.24490 0.15070 -0.05420 1.000 0.0860 c R B 1
H25A H Uiso 1.26120 0.03750 -0.07790 1.000 0.1530 c R B 1
H25B H Uiso 1.26760 0.02570 0.00380 1.000 0.1530 c R B 1
H25C H Uiso 1.36320 0.00830 -0.04460 1.000 0.1530 c R B 1
H27 H Uiso 1.04920 0.29790 0.23480 1.000 0.0550 c R . .
H28 H Uiso 1.00360 0.51420 0.15410 1.000 0.0480 c R . .
H29 H Uiso 1.15120 0.30370 0.31390 1.000 0.0590 c R . .
H30 H Uiso 1.10630 0.52010 0.23250 1.000 0.0570 c R . .
H32A H Uiso 1.18580 0.38950 0.38320 0.600 0.0750 c RP . 1
H32B H Uiso 1.18840 0.46930 0.33960 0.600 0.0750 c RP . 1
H33A H Uiso 1.32640 0.34240 0.31720 0.600 0.0720 c RP . 1
H33B H Uiso 1.32800 0.42130 0.27090 0.600 0.0720 c RP . 1
H34A H Uiso 1.37810 0.45220 0.36110 0.600 0.0810 c RP . 1
H34B H Uiso 1.35460 0.38340 0.41700 0.600 0.0810 c RP . 1
H35A H Uiso 1.52250 0.36770 0.39500 0.600 0.1830 c RP . 1
H35B H Uiso 1.51240 0.37740 0.31410 0.600 0.1830 c RP . 1
H35C H Uiso 1.48890 0.30850 0.37030 0.600 0.1830 c RP . 1
H37 H Uiso 0.80140 0.59550 0.05190 1.000 0.0510 c R . .
H38 H Uiso 0.80830 0.46640 0.24930 1.000 0.0510 c R . .
H39 H Uiso 0.73770 0.69700 0.09620 1.000 0.0550 c R . .
H40 H Uiso 0.74160 0.56730 0.29410 1.000 0.0530 c R . .
H42A H Uiso 0.67310 0.69580 0.27790 1.000 0.0600 c R . .
H42B H Uiso 0.64280 0.74310 0.20200 1.000 0.0600 c R . .
H43A H Uiso 0.80020 0.76570 0.17470 1.000 0.0540 c R . .
H43B H Uiso 0.83200 0.71740 0.24970 1.000 0.0540 c R . .
H44A H Uiso 0.68590 0.84940 0.23190 1.000 0.0610 c R . .
H44B H Uiso 0.72940 0.80300 0.30440 1.000 0.0610 c R . .
H45A H Uiso 0.79960 0.90360 0.25980 1.000 0.0870 c R . .
H45B H Uiso 0.83780 0.87760 0.19030 1.000 0.0870 c R . .
H45C H Uiso 0.88110 0.83140 0.26290 1.000 0.0870 c R . .
H47 H Uiso 0.62970 0.48670 0.09340 1.000 0.0560 c R . .
H48 H Uiso 0.81640 0.51000 -0.07800 1.000 0.0560 c R . .
H49 H Uiso 0.50480 0.56770 0.02540 1.000 0.0660 c R . .
H50 H Uiso 0.69220 0.59080 -0.14360 1.000 0.0670 c R . .
H52A H Uiso 0.51470 0.63320 -0.15820 1.000 0.0830 c R . .
H52B H Uiso 0.44180 0.62480 -0.09100 1.000 0.0830 c R . .
H53A H Uiso 0.43950 0.74680 -0.14690 1.000 0.0840 c R . .
H53B H Uiso 0.54940 0.73290 -0.13170 1.000 0.0840 c R . .
H54A H Uiso 0.41080 0.71130 -0.01860 1.000 0.1070 c R . .
H54B H Uiso 0.51460 0.72410 -0.01630 1.000 0.1070 c R . .
H55A H Uiso 0.39530 0.82180 -0.00030 1.000 0.1380 c R . .
H55B H Uiso 0.35810 0.83230 -0.07510 1.000 0.1380 c R . .
H55C H Uiso 0.46160 0.84430 -0.06910 1.000 0.1380 c R . .
H62 H Uiso 1.12440 0.11610 0.45350 1.000 0.0470 c R . .
H63 H Uiso 1.07300 0.14930 0.24960 1.000 0.0490 c R . .
H64 H Uiso 1.28450 0.11860 0.42170 1.000 0.0500 c R . .
H65 H Uiso 1.23310 0.15710 0.21720 1.000 0.0510 c R . .
H67A H Uiso 1.38150 0.18750 0.25270 1.000 0.0600 c R . .
H67B H Uiso 1.41030 0.15360 0.33140 1.000 0.0600 c R . .
H68A H Uiso 1.44910 0.03650 0.31370 1.000 0.0580 c R . .
H68B H Uiso 1.41360 0.06760 0.23650 1.000 0.0580 c R . .
H69A H Uiso 1.54290 0.12760 0.20420 1.000 0.0720 c R . .
H69B H Uiso 1.57920 0.09370 0.28100 1.000 0.0720 c R . .
H70A H Uiso 1.67240 0.02770 0.20340 1.000 0.1280 c R . .
H70B H Uiso 1.57810 0.01020 0.18530 1.000 0.1280 c R . .
H70C H Uiso 1.61650 -0.02280 0.26160 1.000 0.1280 c R . .
H72 H Uiso 1.08380 -0.00810 0.34180 1.000 0.0510 c R . .
H73 H Uiso 0.83250 0.08830 0.24620 1.000 0.0470 c R . .
H74 H Uiso 1.13060 -0.07840 0.26080 1.000 0.0620 c R . .
H75 H Uiso 0.88430 0.02130 0.16210 1.000 0.0570 c R . .
H77A H Uiso 1.06950 -0.13320 0.17430 1.000 0.0790 c R . .
H77B H Uiso 0.98870 -0.08040 0.12460 1.000 0.0790 c R . .
H78A H Uiso 1.17570 -0.05400 0.11980 1.000 0.0740 c R . .
H78B H Uiso 1.09580 -0.00990 0.06580 1.000 0.0740 c R . .
H79A H Uiso 1.21500 -0.09160 0.01420 1.000 0.0850 c R . .
H79B H Uiso 1.19710 -0.15760 0.07670 1.000 0.0850 c R . .
H80A H Uiso 1.12230 -0.15610 -0.02180 1.000 0.1340 c R . .
H80B H Uiso 1.06060 -0.07630 -0.02470 1.000 0.1340 c R . .
H80C H Uiso 1.04140 -0.14150 0.03840 1.000 0.1340 c R . .
H82 H Uiso 0.86940 -0.04840 0.39610 1.000 0.0490 c R . .
H83 H Uiso 0.63760 0.11000 0.42860 1.000 0.0430 c R . .
H84 H Uiso 0.76780 -0.12500 0.40550 1.000 0.0520 c R . .
H85 H Uiso 0.53680 0.03150 0.44000 1.000 0.0460 c R . .
H87A H Uiso 0.58950 -0.12740 0.38850 1.000 0.0550 c R . .
H87B H Uiso 0.50710 -0.07770 0.42650 1.000 0.0550 c R . .
H88A H Uiso 0.65060 -0.18810 0.50420 0.600 0.0690 c RP . 1
H88B H Uiso 0.55260 -0.14630 0.53540 0.600 0.0690 c RP . 1
H89A H Uiso 0.54070 -0.26220 0.54590 0.600 0.0680 c RP . 1
H89B H Uiso 0.46610 -0.20930 0.49160 0.600 0.0680 c RP . 1
H90A H Uiso 0.54280 -0.31110 0.45110 0.600 0.1080 c RP . 1
H90B H Uiso 0.64540 -0.29570 0.45320 0.600 0.1080 c RP . 1
H90C H Uiso 0.57150 -0.24220 0.39840 0.600 0.1080 c RP . 1
H92 H Uiso 0.72920 0.25110 0.49550 1.000 0.0700 c R . .
H93 H Uiso 0.77690 0.03280 0.55800 1.000 0.0460 c R . .
H94 H Uiso 0.63530 0.25970 0.59890 1.000 0.0760 c R . .
H95 H Uiso 0.68150 0.04170 0.66030 1.000 0.0550 c R . .
H97A H Uiso 0.53820 0.12830 0.71660 1.000 0.0770 c R . .
H97B H Uiso 0.54990 0.20830 0.70480 1.000 0.0770 c R . .
H98A H Uiso 0.69390 0.16240 0.76690 1.000 0.1020 c R . .
H98B H Uiso 0.68080 0.08270 0.77940 1.000 0.1020 c R . .
H99A H Uiso 0.62240 0.10850 0.88380 1.000 0.1200 c R . .
H99B H Uiso 0.52560 0.12380 0.84550 1.000 0.1200 c R . .
H102 H Uiso 0.93340 0.13330 0.57400 1.000 0.0500 c R . .
H103 H Uiso 0.99200 0.27910 0.39560 1.000 0.0540 c R . .
H104 H Uiso 1.00030 0.18930 0.63900 1.000 0.0540 c R . .
H105 H Uiso 1.05360 0.33690 0.46090 1.000 0.0580 c R . .
H10 H Uiso 1.00650 0.31280 -0.16420 1.000 0.0530 c R . .
H10A H Uiso 0.52250 0.22410 0.89160 1.000 0.1860 c R . .
H10B H Uiso 0.52450 0.25030 0.80850 1.000 0.1860 c R . .
H10C H Uiso 0.62050 0.23480 0.84750 1.000 0.1860 c R . .
H10D H Uiso 1.04490 0.29560 0.64950 1.000 0.0680 c R . .
H10E H Uiso 1.14480 0.28480 0.60460 1.000 0.0680 c R . .
H10F H Uiso 0.99170 0.41070 0.56950 1.000 0.0690 c R . .
H32C H Uiso 1.23690 0.45680 0.31370 0.400 0.0750 d RP . 2
H32D H Uiso 1.16010 0.43490 0.37520 0.400 0.0750 d RP . 2
H33C H Uiso 1.24520 0.31140 0.37950 0.400 0.1050 c RP . 2
H33D H Uiso 1.29640 0.35850 0.40990 0.400 0.1050 c RP . 2
H34C H Uiso 1.32930 0.33950 0.27160 0.400 0.1110 c RP . 2
H34D H Uiso 1.40400 0.30340 0.33050 0.400 0.1110 c RP . 2
H35D H Uiso 1.45590 0.39930 0.24930 0.400 0.2550 c RP . 2
H35E H Uiso 1.43240 0.41820 0.32320 0.400 0.2550 c RP . 2
H35F H Uiso 1.35780 0.45420 0.26380 0.400 0.2550 c RP . 2
H88C H Uiso 0.58690 -0.14760 0.53530 0.400 0.0690 d RP . 2
H88D H Uiso 0.52100 -0.18360 0.50480 0.400 0.0690 d RP . 2
H89C H Uiso 0.66450 -0.25810 0.54650 0.400 0.0580 c RP . 2
H89D H Uiso 0.71930 -0.21280 0.48260 0.400 0.0580 c RP . 2
H90D H Uiso 0.70460 -0.31790 0.45570 0.400 0.1050 c RP . 2
H90E H Uiso 0.64450 -0.24940 0.40330 0.400 0.1050 c RP . 2
H90F H Uiso 0.59040 -0.29520 0.46750 0.400 0.1050 c RP . 2
H11F H Uiso 0.53620 0.39610 0.49430 0.500 0.1540 c RP . 4
H11G H Uiso 0.62990 0.36580 0.44970 0.500 0.1540 c RP . 4
H11H H Uiso 0.53550 0.41380 0.41150 0.500 0.1540 c RP . 4
H11D H Uiso 0.42080 0.46260 0.79210 0.500 0.0690 c RP . 3
H11E H Uiso 0.46930 0.38350 0.83440 0.500 0.0690 c RP . 3

loop_
_atom_type_symbol
_atom_type_description
_atom_type_scat_dispersion_real
_atom_type_scat_dispersion_imag
_atom_type_scat_source
C C 0.0181 0.0091 ' International Tables Vol C Tables 4.2.6.8 and 6.1.1.4'
H H 0.0000 0.0000 ' International Tables Vol C Tables 4.2.6.8 and 6.1.1.4'
Cl Cl 0.3639 0.7018 ' International Tables Vol C Tables 4.2.6.8 and 6.1.1.4'
Fe Fe -1.1336 3.1974 ' International Tables Vol C Tables 4.2.6.8 and 6.1.1.4'
N N 0.0311 0.0180 ' International Tables Vol C Tables 4.2.6.8 and 6.1.1.4'
O O 0.0492 0.0322 ' International Tables Vol C Tables 4.2.6.8 and 6.1.1.4'
Se Se -0.7943 1.1372 ' International Tables Vol C Tables 4.2.6.8 and 6.1.1.4'

loop_
_geom_angle_atom_site_label_1
_geom_angle_atom_site_label_2
_geom_angle_atom_site_label_3
_geom_angle
_geom_angle_publ_flag
Se2 Se1 Fe1 59.93(2) yes
Se1 Se2 Fe1 62.28(2) yes
Se1 Se2 Fe2 115.97(2) yes
Fe1 Se2 Fe2 124.42(2) yes
Se4 Se3 Fe2 58.10(12) yes
Se3 Se4 Fe2 61.41(12) yes
Fe1 Se4 Fe2 121.62(12) yes
Se3 Se4 Fe1 110.56(15) yes
Se1 Fe1 C1 97.11(8) yes
Se1 Fe1 C2 108.96(8) yes
Se1 Fe1 C3 146.37(8) yes
Se1 Fe1 Se2 57.79(2) yes
Se2 Fe1 C2 95.12(8) yes
Se2 Fe1 C3 103.98(8) yes
Se2 Fe1 C4 140.87(9) yes
Se2 Fe1 C5 160.18(8) yes
Se2 Fe1 C111 96.81(12) yes
Se4 Fe1 C1 138.67(10) yes
Se4 Fe1 C2 99.98(10) yes
Se4 Fe1 C3 83.74(10) yes
Se4 Fe1 C4 108.37(10) yes
Se4 Fe1 C5 148.31(10) yes
Se4 Fe1 C111 80.45(13) yes
Se1 Fe1 C4 159.55(9) yes
Se1 Fe1 C5 119.21(8) yes
Se1 Fe1 C111 90.45(10) yes
Se2 Fe1 C1 120.97(8) yes
C1 Fe1 C5 39.56(11) yes
C1 Fe1 C111 139.33(14) yes
C1 Fe1 C114 88.2(7) yes
C2 Fe1 C3 40.17(11) yes
C2 Fe1 C4 67.11(11) yes
C2 Fe1 C5 66.59(11) yes
C2 Fe1 C111 160.52(13) yes
C2 Fe1 C114 91.6(7) yes
C3 Fe1 C4 40.16(12) yes
C3 Fe1 C5 67.46(12) yes
C3 Fe1 C111 121.38(13) yes
C3 Fe1 C114 127.5(7) yes
C4 Fe1 C5 40.36(12) yes
C4 Fe1 C111 94.11(13) yes
C4 Fe1 C114 154.8(7) yes
C5 Fe1 C111 102.89(14) yes
C5 Fe1 C114 119.9(7) yes
C111 Fe1 C114 107.9(7) yes
Se4 Fe1 C114 87.7(7) yes
C1 Fe1 C2 39.06(11) yes
C1 Fe1 C3 66.72(11) yes
C1 Fe1 C4 66.84(12) yes
Se2 Fe2 C57 92.30(8) yes
Se2 Fe2 C58 125.08(8) yes
Se2 Fe2 C56 93.65(8) yes
Se3 Fe2 Se4 60.49(12) yes
Se3 Fe2 C56 123.30(13) yes
Se3 Fe2 C57 161.64(13) yes
Se2 Fe2 C59 157.58(8) yes
Se2 Fe2 C60 127.01(8) yes
Se2 Fe2 C112 88.19(12) yes
Se2 Fe2 C113 88.73(13) yes
Se4 Fe2 C56 93.98(11) yes
Se4 Fe2 C57 117.14(11) yes
Se4 Fe2 C58 156.15(11) yes
Se4 Fe2 C59 143.61(11) yes
Se4 Fe2 C60 106.12(11) yes
Se4 Fe2 C112 104.31(14) yes
C56 Fe2 C57 39.03(11) yes
C56 Fe2 C58 65.22(11) yes
C56 Fe2 C59 65.79(11) yes
C56 Fe2 C60 39.04(11) yes
C56 Fe2 C112 153.45(14) yes
C56 Fe2 C113 114.1(2) yes
C57 Fe2 C58 39.13(11) yes
C57 Fe2 C59 66.26(11) yes
C57 Fe2 C60 65.84(11) yes
C57 Fe2 C112 114.47(14) yes
C57 Fe2 C113 153.1(2) yes
C58 Fe2 C59 39.44(11) yes
C58 Fe2 C60 65.63(11) yes
C58 Fe2 C112 92.21(14) yes
C58 Fe2 C113 146.00(15) yes
C59 Fe2 C60 39.39(11) yes
C59 Fe2 C112 106.18(15) yes
C59 Fe2 C113 107.34(15) yes
C60 Fe2 C112 144.57(15) yes
C60 Fe2 C113 92.36(17) yes
C112 Fe2 C113 92.4(2) yes
Se3 Fe2 C58 140.19(13) yes
Se3 Fe2 C59 104.29(12) yes
Se3 Fe2 C60 96.68(13) yes
Se3 Fe2 C112 82.86(16) yes
Fe1 C1 C2 70.20(17) yes
Fe1 C1 C5 68.24(17) yes
Fe1 C1 C6 130.6(2) yes
C2 C1 C5 108.2(3) no
C2 C1 C6 127.5(3) no
C5 C1 C6 124.1(3) no
Fe1 C2 C1 70.73(17) yes
Fe1 C2 C3 68.04(16) yes
Fe1 C2 C16 129.4(2) yes
C1 C2 C3 107.6(3) no
C1 C2 C16 125.7(3) no
C3 C2 C16 126.6(3) no
Fe1 C3 C2 71.79(17) yes
Fe1 C3 C4 69.00(17) yes
Fe1 C3 C26 131.1(2) yes
C2 C3 C4 107.7(3) no
C2 C3 C26 126.5(3) no
C4 C3 C26 125.3(3) no
Fe1 C4 C3 70.85(17) yes
Fe1 C4 C5 70.93(17) yes
Fe1 C4 C36 128.6(2) yes
C3 C4 C5 108.6(3) no
C3 C4 C36 126.7(3) no
C5 C4 C36 124.5(3) no
Fe1 C5 C1 72.20(17) yes
Fe1 C5 C4 68.72(17) yes
Fe1 C5 C46 132.7(2) yes
C1 C5 C4 107.9(3) no
C1 C5 C46 125.7(3) no
C4 C5 C46 125.6(3) no
C1 C6 C7 121.8(3) no
C1 C6 C8 120.8(3) no
C7 C6 C8 117.2(3) no
C6 C7 C9 121.4(3) no
C6 C8 C10 120.9(3) no
C7 C9 C11 121.5(3) no
C8 C10 C11 121.3(3) no
C9 C11 C10 117.8(3) no
C9 C11 C12 120.4(4) no
C10 C11 C12 121.8(3) no
C11 C12 C13 114.9(3) no
C12 C13 C14 113.1(3) no
C13 C14 C15 114.1(4) no
C2 C16 C17 120.8(3) no
C2 C16 C18 121.2(3) no
C17 C16 C18 118.0(3) no
C16 C17 C19 121.3(3) no
C16 C18 C20 120.0(3) no
C17 C19 C21 121.5(3) no
C18 C20 C21 121.9(3) no
C19 C21 C20 117.4(3) no
C19 C21 C22 121.2(4) no
C20 C21 C22 121.5(3) no
C21 C22 C23 113.7(3) no
C22 C23 C24 113.3(4) no
C23 C24 C25 114.2(4) no
C3 C26 C27 123.1(3) no
C3 C26 C28 119.3(3) no
C27 C26 C28 117.6(3) no
C26 C27 C29 121.6(3) no
C26 C28 C30 120.9(3) no
C27 C29 C31 120.5(3) no
C28 C30 C31 121.4(3) no
C29 C31 C30 117.9(4) no
C29 C31 C32 121.5(3) no
C30 C31 C32 120.6(3) no
C31 C32 C33 113.6(4) no
C31 C32 C33B 117.4(6) no
C32 C33 C34 115.4(6) no
C32 C33B C34B 105.4(10) no
C33 C34 C35 115.3(7) no
C33B C34B C35B 117.7(13) no
C37 C36 C38 118.4(3) no
C4 C36 C37 119.4(3) no
C4 C36 C38 122.3(3) no
C36 C37 C39 120.8(3) no
C36 C38 C40 121.2(3) no
C37 C39 C41 120.9(3) no
C38 C40 C41 120.6(3) no
C39 C41 C42 120.6(3) no
C39 C41 C40 118.1(3) no
C40 C41 C42 121.3(3) no
C41 C42 C43 111.5(3) no
C42 C43 C44 113.9(3) no
C43 C44 C45 112.3(3) no
C47 C46 C48 118.2(3) no
C5 C46 C47 122.7(3) no
C5 C46 C48 118.9(3) no
C46 C47 C49 120.4(3) no
C46 C48 C50 120.5(4) no
C47 C49 C51 121.2(4) no
C48 C50 C51 121.5(4) no
C49 C51 C50 118.2(4) no
C49 C51 C52 120.6(4) no
C50 C51 C52 121.2(3) no
C51 C52 C53 115.5(3) no
C52 C53 C54 115.6(4) no
C53 C54 C55 117.3(5) no
Fe2 C56 C60 69.04(17) yes
Fe2 C56 C57 69.09(16) yes
C57 C56 C61 126.9(3) no
Fe2 C56 C61 134.7(2) yes
C57 C56 C60 107.4(3) no
C60 C56 C61 125.0(3) no
Fe2 C57 C71 128.2(2) yes
C56 C57 C58 108.0(3) no
C56 C57 C71 125.5(3) no
C58 C57 C71 126.2(3) no
Fe2 C57 C56 71.89(16) yes
Fe2 C57 C58 70.49(16) yes
Fe2 C58 C59 69.44(17) yes
Fe2 C58 C57 70.38(16) yes
C57 C58 C81 125.4(3) no
C59 C58 C81 125.8(3) no
Fe2 C58 C81 132.1(2) yes
C57 C58 C59 108.3(3) no
Fe2 C59 C91 130.8(2) yes
Fe2 C59 C58 71.12(18) yes
Fe2 C59 C60 71.06(17) yes
C60 C59 C91 124.3(3) no
C58 C59 C91 127.3(3) no
C58 C59 C60 107.7(3) no
Fe2 C60 C59 69.56(17) yes
Fe2 C60 C56 71.92(17) yes
C56 C60 C101 125.3(3) no
Fe2 C60 C101 129.4(2) yes
C56 C60 C59 108.4(3) no
C59 C60 C101 126.0(3) no
C56 C61 C63 123.5(3) no
C62 C61 C63 117.4(3) no
C56 C61 C62 119.0(3) no
C61 C62 C64 121.6(3) no
C61 C63 C65 120.8(3) no
C62 C64 C66 121.3(3) no
C63 C65 C66 121.2(3) no
C65 C66 C67 119.8(3) no
C64 C66 C65 117.6(3) no
C64 C66 C67 122.6(3) no
C66 C67 C68 113.7(3) no
C67 C68 C69 113.6(3) no
C68 C69 C70 113.8(3) no
C72 C71 C73 119.0(3) no
C57 C71 C72 119.0(3) no
C57 C71 C73 122.0(3) no
C71 C72 C74 119.5(3) no
C71 C73 C75 120.6(3) no
C72 C74 C76 121.9(3) no
C73 C75 C76 120.9(3) no
C75 C76 C77 120.9(4) no
C74 C76 C75 118.0(3) no
C74 C76 C77 121.1(4) no
C76 C77 C78 113.1(3) no
C77 C78 C79 113.0(3) no
C78 C79 C80 114.5(4) no
C58 C81 C83 123.6(3) no
C58 C81 C82 118.8(3) no
C82 C81 C83 117.6(3) no
C81 C82 C84 120.8(3) no
C81 C83 C85 121.1(3) no
C82 C84 C86 121.6(3) no
C83 C85 C86 121.3(3) no
C84 C86 C87 121.1(3) no
C84 C86 C85 117.6(3) no
C85 C86 C87 121.3(3) no
C86 C87 C88 114.7(3) no
C87 C88 C89 117.5(4) no
C87 C88 C89B 117.4(5) no
C88 C89 C90 115.8(5) no
C88 C89B C90B 114.7(8) no
C92 C91 C93 118.5(3) no
C59 C91 C92 122.1(3) no
C59 C91 C93 119.2(3) no
C91 C92 C94 120.4(3) no
C91 C93 C95 120.9(3) no
C92 C94 C96 121.7(4) no
C93 C95 C96 121.3(3) no
C95 C96 C97 121.0(3) no
C94 C96 C95 117.2(3) no
C94 C96 C97 121.7(3) no
C96 C97 C98 114.1(4) no
C97 C98 C99 114.4(5) no
C98 C99 C100 109.1(5) no
C60 C101 C102 119.5(3) no
C102 C101 C103 118.1(3) no
C60 C101 C103 122.3(3) no
C101 C102 C104 120.9(3) no
C101 C103 C105 120.9(3) no
C102 C104 C106 120.8(3) no
C103 C105 C106 121.5(3) no
C104 C106 C105 117.8(3) no
C104 C106 C107 119.4(3) no
C105 C106 C107 122.8(3) no
C9 C7 H7 119.00 no
C6 C7 H7 119.00 no
C106 C107 C108 115.7(3) no
C6 C8 H8 120.00 no
C107 C108 C109 112.7(3) no
C10 C8 H8 120.00 no
C108 C109 C110 113.3(4) no
C11 C9 H9 119.00 no
C7 C9 H9 119.00 no
C8 C10 H10 119.00 no
C11 C10 H10 119.00 no
Fe1 C111 O1 177.2(3) yes
C13 C12 H12A 109.00 no
C11 C12 H12B 109.00 no
Fe2 C112 O2 176.7(4) yes
C11 C12 H12A 109.00 no
H12A C12 H12B 108.00 no
C13 C12 H12B 109.00 no
Fe2 C113 O3 174.9(5) yes
C12 C13 H13B 109.00 no
C12 C13 H13A 109.00 no
H13A C13 H13B 108.00 no
C14 C13 H13A 109.00 no
C14 C13 H13B 109.00 no
Fe1 C114 O4 171(3) yes
C13 C14 H14A 109.00 no
C13 C14 H14B 109.00 no
C15 C14 H14A 109.00 no
C15 C14 H14B 109.00 no
H14A C14 H14B 108.00 no
C14 C15 H15A 109.00 no
C14 C15 H15B 109.00 no
C14 C15 H15C 109.00 no
H15A C15 H15B 109.00 no
H15A C15 H15C 110.00 no
H15B C15 H15C 110.00 no
C16 C17 H17 119.00 no
C19 C17 H17 119.00 no
C16 C18 H18 120.00 no
C20 C18 H18 120.00 no
C17 C19 H19 119.00 no
C21 C19 H19 119.00 no
C18 C20 H20 119.00 no
C21 C20 H20 119.00 no
C21 C22 H22A 109.00 no
C21 C22 H22B 109.00 no
C23 C22 H22A 109.00 no
C23 C22 H22B 109.00 no
H22A C22 H22B 108.00 no
C22 C23 H23A 109.00 no
C22 C23 H23B 109.00 no
C24 C23 H23A 109.00 no
C24 C23 H23B 109.00 no
H23A C23 H23B 108.00 no
C23 C24 H24A 109.00 no
C23 C24 H24B 109.00 no
C25 C24 H24A 109.00 no
C25 C24 H24B 109.00 no
H24A C24 H24B 108.00 no
C24 C25 H25A 109.00 no
C24 C25 H25B 109.00 no
C24 C25 H25C 110.00 no
H25A C25 H25B 109.00 no
H25A C25 H25C 109.00 no
H25B C25 H25C 109.00 no
C26 C27 H27 119.00 no
C29 C27 H27 119.00 no
C26 C28 H28 120.00 no
C30 C28 H28 120.00 no
C27 C29 H29 120.00 no
C31 C29 H29 120.00 no
C28 C30 H30 119.00 no
C31 C30 H30 119.00 no
C31 C32 H32A 109.00 no
C31 C32 H32B 109.00 no
C31 C32 H32C 108.00 no
C31 C32 H32D 108.00 no
C33 C32 H32A 109.00 no
C33 C32 H32B 109.00 no
H32A C32 H32B 108.00 no
C33B C32 H32C 108.00 no
C33B C32 H32D 108.00 no
H32C C32 H32D 107.00 no
C32 C33 H33A 108.00 no
C32 C33 H33B 108.00 no
C34 C33 H33A 108.00 no
C34 C33 H33B 108.00 no
H33A C33 H33B 108.00 no
C34B C33B H33C 111.00 no
C34B C33B H33D 111.00 no
H33C C33B H33D 109.00 no
C32 C33B H33C 111.00 no
C32 C33B H33D 111.00 no
C35 C34 H34B 108.00 no
C33 C34 H34A 108.00 no
H34A C34 H34B 108.00 no
C35 C34 H34A 108.00 no
C33 C34 H34B 108.00 no
C35B C34B H34D 108.00 no
C35B C34B H34C 108.00 no
C33B C34B H34C 108.00 no
C33B C34B H34D 108.00 no
H34C C34B H34D 107.00 no
H35A C35 H35B 109.00 no
H35A C35 H35C 110.00 no
H35B C35 H35C 110.00 no
C34 C35 H35A 109.00 no
C34 C35 H35B 109.00 no
C34 C35 H35C 109.00 no
H35D C35B H35E 109.00 no
H35D C35B H35F 110.00 no
H35E C35B H35F 109.00 no
C34B C35B H35D 109.00 no
C34B C35B H35E 109.00 no
C34B C35B H35F 109.00 no
C36 C37 H37 120.00 no
C39 C37 H37 120.00 no
C40 C38 H38 119.00 no
C36 C38 H38 119.00 no
C41 C39 H39 120.00 no
C37 C39 H39 120.00 no
C38 C40 H40 120.00 no
C41 C40 H40 120.00 no
C41 C42 H42B 109.00 no
C43 C42 H42A 109.00 no
C41 C42 H42A 109.00 no
H42A C42 H42B 108.00 no
C43 C42 H42B 109.00 no
C42 C43 H43A 109.00 no
C42 C43 H43B 109.00 no
C44 C43 H43B 109.00 no
H43A C43 H43B 108.00 no
C44 C43 H43A 109.00 no
C45 C44 H44A 109.00 no
C43 C44 H44A 109.00 no
C43 C44 H44B 109.00 no
C45 C44 H44B 109.00 no
H44A C44 H44B 108.00 no
C44 C45 H45B 109.00 no
C44 C45 H45A 110.00 no
H45A C45 H45C 109.00 no
C44 C45 H45C 110.00 no
H45A C45 H45B 109.00 no
H45B C45 H45C 109.00 no
C49 C47 H47 120.00 no
C46 C47 H47 120.00 no
C50 C48 H48 120.00 no
C46 C48 H48 120.00 no
C51 C49 H49 119.00 no
C47 C49 H49 119.00 no
C51 C50 H50 119.00 no
C48 C50 H50 119.00 no
C51 C52 H52B 108.00 no
C53 C52 H52A 108.00 no
C51 C52 H52A 108.00 no
H52A C52 H52B 107.00 no
C53 C52 H52B 108.00 no
C52 C53 H53A 108.00 no
C54 C53 H53A 108.00 no
C54 C53 H53B 108.00 no
H53A C53 H53B 107.00 no
C52 C53 H53B 108.00 no
C53 C54 H54B 108.00 no
C55 C54 H54A 108.00 no
C53 C54 H54A 108.00 no
C55 C54 H54B 108.00 no
H54A C54 H54B 107.00 no
C54 C55 H55A 109.00 no
C54 C55 H55B 110.00 no
C54 C55 H55C 110.00 no
H55A C55 H55B 109.00 no
H55A C55 H55C 109.00 no
H55B C55 H55C 110.00 no
C61 C62 H62 119.00 no
C64 C62 H62 119.00 no
C61 C63 H63 120.00 no
C65 C63 H63 120.00 no
C62 C64 H64 119.00 no
C66 C64 H64 119.00 no
C63 C65 H65 119.00 no
C66 C65 H65 119.00 no
C66 C67 H67B 109.00 no
C68 C67 H67A 109.00 no
C68 C67 H67B 109.00 no
H67A C67 H67B 108.00 no
C66 C67 H67A 109.00 no
C67 C68 H68B 109.00 no
C69 C68 H68A 109.00 no
C67 C68 H68A 109.00 no
H68A C68 H68B 108.00 no
C69 C68 H68B 109.00 no
C68 C69 H69A 109.00 no
C68 C69 H69B 109.00 no
C70 C69 H69B 109.00 no
H69A C69 H69B 108.00 no
C70 C69 H69A 109.00 no
H70B C70 H70C 110.00 no
C69 C70 H70C 109.00 no
C69 C70 H70A 109.00 no
C69 C70 H70B 109.00 no
H70A C70 H70B 110.00 no
H70A C70 H70C 110.00 no
C71 C72 H72 120.00 no
C74 C72 H72 120.00 no
C71 C73 H73 120.00 no
C75 C73 H73 120.00 no
C76 C74 H74 119.00 no
C72 C74 H74 119.00 no
C73 C75 H75 119.00 no
C76 C75 H75 120.00 no
C78 C77 H77B 109.00 no
C78 C77 H77A 109.00 no
C76 C77 H77A 109.00 no
H77A C77 H77B 108.00 no
C76 C77 H77B 109.00 no
C77 C78 H78B 109.00 no
C79 C78 H78A 109.00 no
C79 C78 H78B 109.00 no
H78A C78 H78B 108.00 no
C77 C78 H78A 109.00 no
C78 C79 H79A 109.00 no
C78 C79 H79B 109.00 no
C80 C79 H79B 109.00 no
H79A C79 H79B 108.00 no
C80 C79 H79A 109.00 no
C79 C80 H80A 109.00 no
C79 C80 H80C 110.00 no
H80A C80 H80B 109.00 no
C79 C80 H80B 109.00 no
H80A C80 H80C 109.00 no
H80B C80 H80C 109.00 no
C81 C82 H82 120.00 no
C84 C82 H82 120.00 no
C81 C83 H83 119.00 no
C85 C83 H83 119.00 no
C82 C84 H84 119.00 no
C86 C84 H84 119.00 no
C83 C85 H85 119.00 no
C86 C85 H85 119.00 no
C86 C87 H87A 109.00 no
C86 C87 H87B 109.00 no
C88 C87 H87A 109.00 no
C88 C87 H87B 109.00 no
H87A C87 H87B 108.00 no
C87 C88 H88B 108.00 no
C87 C88 H88C 108.00 no
C87 C88 H88D 108.00 no
C89 C88 H88A 108.00 no
C89 C88 H88B 108.00 no
H88A C88 H88B 107.00 no
C89B C88 H88C 108.00 no
C89B C88 H88D 108.00 no
H88C C88 H88D 107.00 no
C87 C88 H88A 108.00 no
C88 C89 H89B 108.00 no
C90 C89 H89A 108.00 no
C88 C89 H89A 108.00 no
H89A C89 H89B 107.00 no
C90 C89 H89B 108.00 no
C88 C89B H89D 109.00 no
C88 C89B H89C 109.00 no
H89C C89B H89D 107.00 no
C90B C89B H89C 109.00 no
C90B C89B H89D 109.00 no
C89 C90 H90A 110.00 no
H90B C90 H90C 109.00 no
C89 C90 H90B 110.00 no
C89 C90 H90C 109.00 no
H90A C90 H90B 109.00 no
H90A C90 H90C 109.00 no
C89B C90B H90F 110.00 no
H90D C90B H90E 109.00 no
C89B C90B H90E 109.00 no
C89B C90B H90D 110.00 no
H90E C90B H90F 109.00 no
H90D C90B H90F 109.00 no
C94 C92 H92 120.00 no
C91 C92 H92 120.00 no
C95 C93 H93 120.00 no
C91 C93 H93 120.00 no
C92 C94 H94 119.00 no
C96 C94 H94 119.00 no
C93 C95 H95 119.00 no
C96 C95 H95 119.00 no
C96 C97 H97A 109.00 no
C96 C97 H97B 109.00 no
H97A C97 H97B 108.00 no
C98 C97 H97A 109.00 no
C98 C97 H97B 109.00 no
C97 C98 H98A 109.00 no
C99 C98 H98B 109.00 no
C97 C98 H98B 109.00 no
C99 C98 H98A 109.00 no
H98A C98 H98B 108.00 no
H99A C99 H99B 108.00 no
C100 C99 H99B 110.00 no
C98 C99 H99A 110.00 no
C98 C99 H99B 110.00 no
C100 C99 H99A 110.00 no
C99 C100 H10C 109.00 no
H10A C100 H10B 109.00 no
C99 C100 H10B 110.00 no
C99 C100 H10A 110.00 no
H10A C100 H10C 109.00 no
H10B C100 H10C 109.00 no
C104 C102 H102 120.00 no
C101 C102 H102 120.00 no
C101 C103 H103 120.00 no
C105 C103 H103 120.00 no
C102 C104 H104 120.00 no
C106 C104 H104 120.00 no
C106 C105 H105 119.00 no
C103 C105 H105 119.00 no
C106 C107 H10E 108.00 no
C108 C107 H10D 108.00 no
C108 C107 H10E 108.00 no
H10D C107 H10E 107.00 no
C106 C107 H10D 108.00 no
C109 C108 H10G 109.00 no
H10F C108 H10G 108.00 no
C107 C108 H10G 109.00 no
C109 C108 H10F 109.00 no
C107 C108 H10F 109.00 no
C108 C109 H10H 109.00 no
C108 C109 H10I 109.00 no
H10H C109 H10I 108.00 no
C110 C109 H10H 109.00 no
C110 C109 H10I 109.00 no
C109 C110 H11C 109.00 no
H11A C110 H11B 110.00 no
H11A C110 H11C 109.00 no
H11B C110 H11C 109.00 no
C109 C110 H11A 109.00 no
C109 C110 H11B 110.00 no
N1 C116 C117 172.4(8) yes
C116 C117 H11F 110.00 no
C116 C117 H11G 110.00 no
C116 C117 H11H 110.00 no
H11F C117 H11G 109.00 no
H11F C117 H11H 109.00 no
H11G C117 H11H 109.00 no
Cl1 C115 Cl2 116.1(4) yes
Cl1 C115 H11D 108.00 no
Cl1 C115 H11E 108.00 no
Cl2 C115 H11D 108.00 no
Cl2 C115 H11E 108.00 no
H11D C115 H11E 107.00 no

loop_
_geom_bond_atom_site_label_1
_geom_bond_atom_site_label_2
_geom_bond_distance
_geom_bond_publ_flag
Se1 Se2 2.3093(5) yes
Se1 Fe1 2.4162(6) yes
Se2 Fe1 2.3622(6) yes
Se2 Fe2 2.4302(7) yes
Se3 Se4 2.306(5) yes
Se3 Fe2 2.326(4) yes
Se4 Fe2 2.249(3) yes
Se4 Fe1 2.603(3) yes
Fe1 C4 2.072(3) yes
Fe1 C111 1.755(3) yes
Fe1 C114 1.862(14) yes
Fe1 C5 2.102(3) yes
Fe1 C1 2.155(3) yes
Fe1 C2 2.148(3) yes
Fe1 C3 2.097(3) yes
Fe2 C60 2.138(3) yes
Fe2 C112 1.780(3) yes
Fe2 C113 1.797(4) yes
Fe2 C56 2.177(3) yes
Fe2 C57 2.139(3) yes
Fe2 C58 2.140(3) yes
Fe2 C59 2.118(3) yes
Cl1 C115 1.800(10) yes
Cl2 C115 1.702(7) yes
O1 C111 1.128(4) yes
O2 C112 1.126(4) yes
O3 C113 1.069(5) yes
O4 C114 1.11(3) yes
N1 C116 1.102(3) yes
C1 C2 1.438(4) no
C1 C5 1.441(4) no
C1 C6 1.475(4) no
C2 C16 1.473(4) no
C2 C3 1.458(4) no
C3 C4 1.431(4) no
C3 C26 1.489(4) no
C4 C36 1.489(4) no
C4 C5 1.440(4) no
C5 C46 1.498(4) no
C6 C8 1.402(4) no
C6 C7 1.397(4) no
C7 C9 1.379(5) no
C8 C10 1.389(5) no
C9 C11 1.384(5) no
C10 C11 1.390(6) no
C11 C12 1.504(5) no
C12 C13 1.519(5) no
C13 C14 1.517(6) no
C14 C15 1.510(7) no
C16 C18 1.410(4) no
C16 C17 1.385(4) no
C17 C19 1.384(5) no
C18 C20 1.387(5) no
C19 C21 1.389(5) no
C20 C21 1.393(6) no
C21 C22 1.507(6) no
C22 C23 1.528(6) no
C23 C24 1.494(6) no
C24 C25 1.526(7) no
C26 C28 1.396(4) no
C26 C27 1.384(5) no
C27 C29 1.384(6) no
C28 C30 1.381(5) no
C29 C31 1.395(5) no
C30 C31 1.383(5) no
C31 C32 1.520(6) no
C32 C33 1.540(8) no
C32 C33B 1.436(14) no
C33 C34 1.519(10) no
C33B C34B 1.484(19) no
C34 C35 1.513(13) no
C34B C35B 1.53(2) no
C36 C38 1.384(5) no
C36 C37 1.391(4) no
C37 C39 1.391(5) no
C38 C40 1.390(5) no
C39 C41 1.393(5) no
C40 C41 1.396(5) no
C41 C42 1.504(5) no
C42 C43 1.524(5) no
C43 C44 1.525(5) no
C44 C45 1.517(6) no
C46 C48 1.393(5) no
C46 C47 1.376(4) no
C47 C49 1.410(5) no
C48 C50 1.384(6) no
C49 C51 1.365(5) no
C50 C51 1.380(6) no
C51 C52 1.521(6) no
C52 C53 1.499(6) no
C53 C54 1.499(7) no
C54 C55 1.450(8) no
C56 C57 1.442(4) no
C56 C61 1.482(4) no
C56 C60 1.442(4) no
C57 C58 1.433(4) no
C57 C71 1.486(4) no
C58 C81 1.491(4) no
C58 C59 1.437(4) no
C59 C60 1.434(4) no
C59 C91 1.496(4) no
C60 C101 1.479(4) no
C61 C62 1.400(4) no
C61 C63 1.392(4) no
C62 C64 1.374(4) no
C63 C65 1.390(4) no
C64 C66 1.387(5) no
C65 C66 1.401(5) no
C66 C67 1.517(4) no
C67 C68 1.515(5) no
C68 C69 1.508(5) no
C69 C70 1.507(7) no
C71 C72 1.395(4) no
C71 C73 1.381(4) no
C72 C74 1.386(5) no
C73 C75 1.395(5) no
C74 C76 1.388(6) no
C75 C76 1.379(6) no
C76 C77 1.521(5) no
C77 C78 1.505(6) no
C78 C79 1.535(5) no
C79 C80 1.509(8) no
C81 C82 1.403(4) no
C81 C83 1.386(4) no
C82 C84 1.378(4) no
C83 C85 1.389(4) no
C84 C86 1.387(4) no
C85 C86 1.384(5) no
C86 C87 1.511(4) no
C87 C88 1.513(5) no
C88 C89B 1.396(9) no
C88 C89 1.506(7) no
C89 C90 1.502(10) no
C89B C90B 1.515(13) no
C91 C93 1.376(4) no
C91 C92 1.397(5) no
C92 C94 1.384(6) no
C93 C95 1.377(5) no
C94 C96 1.378(6) no
C95 C96 1.405(5) no
C96 C97 1.508(6) no
C97 C98 1.525(6) no
C98 C99 1.526(7) no
C99 C100 1.538(10) no
C101 C102 1.389(5) no
C101 C103 1.394(5) no
C102 C104 1.395(5) no
C103 C105 1.384(5) no
C104 C106 1.397(5) no
C105 C106 1.385(5) no
C106 C107 1.521(5) no
C7 H7 0.9300 no
C107 C108 1.513(5) no
C108 C109 1.527(6) no
C8 H8 0.9300 no
C109 C110 1.499(6) no
C9 H9 0.9300 no
C10 H10 0.9300 no
C12 H12B 0.9700 no
C12 H12A 0.9700 no
C13 H13B 0.9700 no
C13 H13A 0.9700 no
C14 H14A 0.9700 no
C14 H14B 0.9700 no
C15 H15C 0.9600 no
C15 H15B 0.9600 no
C15 H15A 0.9600 no
C17 H17 0.9300 no
C18 H18 0.9300 no
C19 H19 0.9300 no
C20 H20 0.9300 no
C22 H22A 0.9700 no
C22 H22B 0.9700 no
C23 H23B 0.9700 no
C23 H23A 0.9700 no
C24 H24A 0.9700 no
C24 H24B 0.9700 no
C25 H25C 0.9600 no
C25 H25B 0.9600 no
C25 H25A 0.9600 no
C27 H27 0.9300 no
C28 H28 0.9300 no
C29 H29 0.9300 no
C30 H30 0.9300 no
C32 H32B 0.9700 no
C32 H32A 0.9700 no
C32 H32C 0.9700 no
C32 H32D 0.9700 no
C33 H33A 0.9700 no
C33 H33B 0.9700 no
C33B H33D 0.9700 no
C33B H33C 0.9700 no
C34 H34B 0.9700 no
C34 H34A 0.9700 no
C34B H34D 0.9700 no
C34B H34C 0.9700 no
C35 H35B 0.9600 no
C35 H35A 0.9600 no
C35 H35C 0.9600 no
C35B H35D 0.9600 no
C35B H35F 0.9600 no
C35B H35E 0.9600 no
C37 H37 0.9300 no
C38 H38 0.9300 no
C39 H39 0.9300 no
C40 H40 0.9300 no
C42 H42A 0.9700 no
C42 H42B 0.9700 no
C43 H43B 0.9700 no
C43 H43A 0.9700 no
C44 H44A 0.9700 no
C44 H44B 0.9700 no
C45 H45B 0.9600 no
C45 H45A 0.9600 no
C45 H45C 0.9600 no
C47 H47 0.9300 no
C48 H48 0.9300 no
C49 H49 0.9300 no
C50 H50 0.9300 no
C52 H52A 0.9700 no
C52 H52B 0.9700 no
C53 H53B 0.9700 no
C53 H53A 0.9700 no
C54 H54B 0.9700 no
C54 H54A 0.9700 no
C55 H55A 0.9600 no
C55 H55B 0.9600 no
C55 H55C 0.9600 no
C62 H62 0.9300 no
C63 H63 0.9300 no
C64 H64 0.9300 no
C65 H65 0.9300 no
C67 H67B 0.9700 no
C67 H67A 0.9700 no
C68 H68A 0.9700 no
C68 H68B 0.9700 no
C69 H69A 0.9700 no
C69 H69B 0.9700 no
C70 H70A 0.9600 no
C70 H70C 0.9600 no
C70 H70B 0.9600 no
C72 H72 0.9300 no
C73 H73 0.9300 no
C74 H74 0.9300 no
C75 H75 0.9300 no
C77 H77B 0.9700 no
C77 H77A 0.9700 no
C78 H78B 0.9700 no
C78 H78A 0.9700 no
C79 H79B 0.9700 no
C79 H79A 0.9700 no
C80 H80C 0.9600 no
C80 H80A 0.9600 no
C80 H80B 0.9600 no
C82 H82 0.9300 no
C83 H83 0.9300 no
C84 H84 0.9300 no
C85 H85 0.9300 no
C87 H87A 0.9700 no
C87 H87B 0.9700 no
C88 H88D 0.9700 no
C88 H88A 0.9700 no
C88 H88C 0.9700 no
C88 H88B 0.9700 no
C89 H89A 0.9700 no
C89 H89B 0.9700 no
C89B H89C 0.9700 no
C89B H89D 0.9700 no
C90 H90C 0.9600 no
C90 H90A 0.9600 no
C90 H90B 0.9600 no
C90B H90E 0.9600 no
C90B H90D 0.9600 no
C90B H90F 0.9600 no
C92 H92 0.9300 no
C93 H93 0.9300 no
C94 H94 0.9300 no
C95 H95 0.9300 no
C97 H97B 0.9700 no
C97 H97A 0.9700 no
C98 H98A 0.9700 no
C98 H98B 0.9700 no
C99 H99A 0.9700 no
C99 H99B 0.9700 no
C100 H10A 0.9600 no
C100 H10B 0.9600 no
C100 H10C 0.9600 no
C102 H102 0.9300 no
C103 H103 0.9300 no
C104 H104 0.9300 no
C105 H105 0.9300 no
C107 H10D 0.9700 no
C107 H10E 0.9700 no
C108 H10G 0.9700 no
C108 H10F 0.9700 no
C109 H10I 0.9700 no
C109 H10H 0.9700 no
C110 H11C 0.9600 no
C110 H11B 0.9600 no
C110 H11A 0.9600 no
C116 C117 1.602(5) no
C117 H11H 0.9600 no
C117 H11F 0.9600 no
C117 H11G 0.9600 no
C115 H11D 0.9700 no
C115 H11E 0.9700 no

loop_
_geom_hbond_atom_site_label_D
_geom_hbond_atom_site_label_H
_geom_hbond_atom_site_label_A
_geom_hbond_distance_DH
_geom_hbond_distance_HA
_geom_hbond_distance_DA
_geom_hbond_angle_DHA
_geom_hbond_site_symmetry_A
_geom_hbond_publ_flag
C27 H27 Se2 0.9300 2.8900 3.647(4) 139.00 . yes
C35 H35B O1 0.9600 2.4500 3.327(11) 151.00 1_655 yes
C63 H63 Se2 0.9300 2.7300 3.413(3) 131.00 . yes

loop_
_geom_torsion_atom_site_label_1
_geom_torsion_atom_site_label_2
_geom_torsion_atom_site_label_3
_geom_torsion_atom_site_label_4
_geom_torsion
_geom_torsion_publ_flag
Fe1 Se1 Se2 Fe2 117.02(2) no
Se2 Se1 Fe1 C1 122.30(8) no
Se2 Se1 Fe1 C2 83.98(9) no
Se2 Se1 Fe1 C3 64.43(16) no
Se2 Se1 Fe1 C4 159.2(2) no
Se2 Se1 Fe1 C5 157.17(10) no
Se2 Se1 Fe1 C111 -97.77(12) no
Fe2 Se2 Fe1 Se1 -103.86(2) no
Se1 Se2 Fe1 C1 -78.02(10) no
Fe2 Se2 Fe1 C1 178.12(9) no
Se1 Se2 Fe1 C2 -109.22(8) no
Fe2 Se2 Fe1 C2 146.92(8) no
Se1 Se2 Fe1 C3 -149.02(9) no
Fe2 Se2 Fe1 C3 107.12(9) no
Se1 Se2 Fe1 C4 -168.64(14) no
Fe2 Se2 Fe1 C4 87.50(14) no
Se1 Se2 Fe1 C111 86.22(11) no
Fe2 Se2 Fe1 C111 -17.64(11) no
Se1 Se2 Fe2 C56 141.71(8) no
Fe1 Se2 Fe2 C56 -145.35(8) no
Se1 Se2 Fe2 C57 102.66(8) no
Fe1 Se2 Fe2 C57 175.59(8) no
Se1 Se2 Fe2 C58 79.65(10) no
Fe1 Se2 Fe2 C58 152.59(10) no
Se1 Se2 Fe2 C59 119.1(2) no
Fe1 Se2 Fe2 C59 -168.0(2) no
Se1 Se2 Fe2 C60 163.79(10) no
Fe1 Se2 Fe2 C60 -123.27(10) no
Se1 Se2 Fe2 C112 -11.77(12) no
Fe1 Se2 Fe2 C112 61.16(12) no
Se1 Se2 Fe2 C113 -104.21(18) no
Fe1 Se2 Fe2 C113 -31.27(18) no
Se1 Fe1 C1 C2 -111.47(16) no
Se2 Fe1 C1 C2 -54.95(18) no
C3 Fe1 C1 C2 37.83(17) no
C4 Fe1 C1 C2 81.71(18) no
C5 Fe1 C1 C2 120.1(2) no
C111 Fe1 C1 C2 149.5(2) no
Se1 Fe1 C1 C5 128.42(16) no
Se2 Fe1 C1 C5 -175.07(14) no
C2 Fe1 C1 C5 -120.1(2) no
C3 Fe1 C1 C5 -82.28(18) no
C4 Fe1 C1 C5 -38.41(17) no
C111 Fe1 C1 C5 29.4(3) no
Se1 Fe1 C1 C6 11.5(3) no
Se2 Fe1 C1 C6 68.0(3) no
C2 Fe1 C1 C6 123.0(3) no
C3 Fe1 C1 C6 160.8(3) no
C4 Fe1 C1 C6 -155.3(3) no
C5 Fe1 C1 C6 -116.9(3) no
C111 Fe1 C1 C6 -87.6(3) no
C111 Fe1 C5 C4 81.05(19) no
Se1 Fe1 C5 C46 59.5(3) no
C1 Fe1 C5 C46 122.5(4) no
C2 Fe1 C5 C46 159.0(3) no
C3 Fe1 C5 C46 -157.3(3) no
C4 Fe1 C5 C46 -119.4(4) no
C111 Fe1 C5 C46 -38.3(3) no
C111 Fe1 C3 C26 65.4(3) no
C5 Fe1 C4 C36 119.4(3) no
C111 Fe1 C4 C36 14.3(3) no
C4 Fe1 C2 C1 -80.95(18) no
C5 Fe1 C2 C1 -36.89(17) no
Se1 Fe1 C2 C3 -163.31(15) no
Se2 Fe1 C2 C3 -105.66(16) no
C1 Fe1 C2 C3 119.2(2) no
C4 Fe1 C2 C3 38.20(17) no
C5 Fe1 C2 C3 82.26(18) no
Se1 Fe1 C2 C16 -43.3(3) no
Se2 Fe1 C2 C16 14.4(3) no
C1 Fe1 C2 C16 -120.8(3) no
C3 Fe1 C2 C16 120.0(3) no
Se1 Fe1 C3 C2 29.4(3) no
Se1 Fe1 C2 C1 77.54(16) no
Se2 Fe1 C2 C1 135.19(16) no
C3 Fe1 C2 C1 -119.2(2) no
C4 Fe1 C3 C2 -118.0(2) no
C5 Fe1 C3 C2 -79.91(18) no
C111 Fe1 C3 C2 -171.61(19) no
Se1 Fe1 C3 C4 147.33(15) no
Se2 Fe1 C3 C4 -160.81(15) no
C1 Fe1 C3 C4 81.15(18) no
C2 Fe1 C3 C4 118.0(2) no
C5 Fe1 C3 C4 38.04(17) no
C111 Fe1 C3 C4 -53.7(2) no
Se1 Fe1 C3 C26 -93.6(3) no
Se2 Fe1 C3 C26 -41.8(3) no
C4 Fe1 C2 C16 158.2(3) no
C5 Fe1 C2 C16 -157.7(3) no
C3 Fe1 C4 C36 -122.2(3) no
C1 Fe1 C3 C2 -36.81(17) no
Se1 Fe1 C4 C3 -121.2(2) no
Se2 Fe1 C4 C3 30.4(2) no
C1 Fe1 C4 C3 -80.81(18) no
C2 Fe1 C4 C3 -38.21(17) no
C5 Fe1 C4 C3 -118.5(2) no
C111 Fe1 C4 C3 136.4(2) no
Se1 Fe1 C4 C5 -2.7(3) no
Se2 Fe1 C4 C5 148.83(14) no
C1 Fe1 C4 C5 37.67(17) no
C2 Fe1 C4 C5 80.27(18) no
C3 Fe1 C4 C5 118.5(2) no
C1 Fe1 C3 C26 -159.8(3) no
C2 Fe1 C3 C26 -123.0(3) no
Se2 Fe1 C3 C2 81.23(16) no
C5 Fe1 C3 C26 157.1(3) no
C2 Fe1 C4 C36 -160.4(3) no
Se1 Fe1 C5 C4 178.93(14) no
C1 Fe1 C5 C4 -118.1(2) no
Se1 Fe1 C5 C1 -62.97(18) no
C2 Fe1 C5 C1 36.44(17) no
C3 Fe1 C5 C1 80.24(18) no
C4 Fe1 C5 C1 118.1(2) no
C111 Fe1 C5 C1 -160.85(18) no
C111 Fe1 C4 C5 -105.1(2) no
Se1 Fe1 C4 C36 116.7(3) no
C2 Fe1 C5 C4 -81.66(18) no
C1 Fe1 C4 C36 157.0(3) no
Se2 Fe1 C4 C36 -91.8(3) no
C4 Fe1 C3 C26 119.1(3) no
C3 Fe1 C5 C4 -37.86(17) no
C59 Fe2 C57 C71 158.4(3) no
C60 Fe2 C57 C71 -158.4(3) no
C56 Fe2 C58 C81 -158.5(3) no
C58 Fe2 C57 C71 121.2(3) no
Se2 Fe2 C58 C81 -82.3(3) no
C60 Fe2 C59 C91 119.4(3) no
C112 Fe2 C57 C71 60.7(3) no
C113 Fe2 C59 C91 47.6(3) no
C112 Fe2 C60 C101 -103.0(3) no
C113 Fe2 C60 C101 -5.6(3) no
Se2 Fe2 C56 C57 -89.15(16) no
C113 Fe2 C57 C71 -120.1(4) no
C58 Fe2 C56 C57 38.07(17) no
C112 Fe2 C59 C91 -50.3(3) no
Se2 Fe2 C57 C71 -28.4(3) no
C56 Fe2 C57 C71 -121.3(3) no
C58 Fe2 C59 C60 117.2(2) no
C112 Fe2 C59 C60 -169.63(19) no
C57 Fe2 C58 C81 -120.5(4) no
C59 Fe2 C58 C81 120.2(3) no
C60 Fe2 C58 C81 158.5(3) no
C112 Fe2 C58 C81 7.1(3) no
C113 Fe2 C58 C81 104.7(4) no
C59 Fe2 C60 C101 -120.4(3) no
C58 Fe2 C60 C101 -158.7(3) no
C58 Fe2 C56 C60 -81.25(18) no
C59 Fe2 C56 C60 -37.73(17) no
C112 Fe2 C57 C56 -177.99(19) no
C113 Fe2 C57 C56 1.2(4) no
Se2 Fe2 C57 C58 -149.55(16) no
C113 Fe2 C57 C58 118.7(3) no
C60 Fe2 C58 C59 38.28(17) no
C112 Fe2 C58 C59 -113.1(2) no
C113 Fe2 C59 C60 -71.8(3) no
Se2 Fe2 C59 C91 -178.33(16) no
C56 Fe2 C59 C91 156.8(3) no
C57 Fe2 C59 C91 -160.3(3) no
C58 Fe2 C59 C91 -123.4(3) no
C57 Fe2 C60 C101 158.2(3) no
C57 Fe2 C56 C60 -119.3(2) no
C60 Fe2 C57 C58 80.49(18) no
C113 Fe2 C58 C59 -15.5(4) no
Se2 Fe2 C58 C57 38.22(19) no
C56 Fe2 C58 C57 -37.97(17) no
C59 Fe2 C58 C57 -119.4(2) no
C56 Fe2 C57 C58 117.5(2) no
C59 Fe2 C57 C58 37.22(17) no
C112 Fe2 C58 C57 127.6(2) no
C113 Fe2 C58 C57 -134.9(4) no
C58 Fe2 C60 C59 -38.33(17) no
C112 Fe2 C60 C59 17.4(3) no
C113 Fe2 C60 C59 114.8(2) no
Se2 Fe2 C60 C101 84.6(3) no
C56 Fe2 C60 C101 121.2(3) no
Se2 Fe2 C56 C60 151.53(16) no
C56 Fe2 C59 C58 -79.81(18) no
C112 Fe2 C57 C58 -60.5(2) no
C56 Fe2 C59 C60 37.40(17) no
Se2 Fe2 C57 C56 92.96(16) no
C58 Fe2 C57 C56 -117.5(2) no
C60 Fe2 C58 C57 -81.08(18) no
Se2 Fe2 C59 C58 -54.9(3) no
C112 Fe2 C60 C56 135.8(3) no
C57 Fe2 C59 C58 -36.93(17) no
Se2 Fe2 C58 C59 157.58(14) no
C57 Fe2 C59 C60 80.28(18) no
C56 Fe2 C60 C59 -118.4(2) no
C57 Fe2 C60 C59 -81.43(18) no
C113 Fe2 C56 C57 -179.4(2) no
C112 Fe2 C56 C60 -115.2(3) no
C113 Fe2 C56 C60 61.3(2) no
Se2 Fe2 C56 C61 32.6(3) no
C59 Fe2 C56 C57 81.59(18) no
C60 Fe2 C56 C57 119.3(2) no
C112 Fe2 C56 C57 4.1(4) no
Se2 Fe2 C60 C59 -154.98(14) no
C113 Fe2 C60 C56 -126.8(2) no
C59 Fe2 C60 C56 118.4(2) no
C58 Fe2 C60 C56 80.09(18) no
C60 Fe2 C59 C58 -117.2(2) no
C56 Fe2 C58 C59 81.39(18) no
C57 Fe2 C58 C59 119.4(2) no
C113 Fe2 C59 C58 171.0(2) no
Se2 Fe2 C59 C60 62.3(3) no
C113 Fe2 C56 C61 -57.7(3) no
C112 Fe2 C56 C61 125.8(4) no
C57 Fe2 C60 C56 36.99(17) no
C57 Fe2 C56 C61 121.7(4) no
C112 Fe2 C59 C58 73.2(2) no
C58 Fe2 C56 C61 159.8(3) no
C59 Fe2 C56 C61 -156.7(3) no
C60 Fe2 C56 C61 -119.0(4) no
Se2 Fe2 C60 C56 -36.56(19) no
C60 Fe2 C57 C56 -37.00(17) no
C59 Fe2 C57 C56 -80.27(18) no
C6 C1 C2 C16 -1.4(5) no
C2 C1 C6 C8 -45.6(5) no
C5 C1 C6 C7 -44.5(4) no
C6 C1 C5 Fe1 125.2(3) no
C6 C1 C2 Fe1 -126.5(3) no
C6 C1 C2 C3 175.3(3) no
C5 C1 C2 C16 -177.1(3) no
C5 C1 C6 C8 129.5(3) no
C2 C1 C6 C7 140.5(3) no
C6 C1 C5 C4 -175.1(3) no
Fe1 C1 C6 C7 45.0(4) no
C2 C1 C5 C46 170.8(3) no
C2 C1 C5 Fe1 -59.0(2) no
C5 C1 C2 C3 -0.4(3) no
C5 C1 C2 Fe1 57.8(2) no
Fe1 C1 C5 C4 59.7(2) no
Fe1 C1 C6 C8 -141.1(3) no
C2 C1 C5 C4 0.8(3) no
Fe1 C1 C2 C3 -58.2(2) no
Fe1 C1 C5 C46 -130.3(3) no
Fe1 C1 C2 C16 125.2(3) no
C6 C1 C5 C46 -5.1(5) no
Fe1 C2 C16 C17 -138.8(3) no
C1 C2 C3 Fe1 59.9(2) no
C16 C2 C3 C26 4.6(5) no
C3 C2 C16 C17 -48.5(5) no
C3 C2 C16 C18 133.9(3) no
Fe1 C2 C16 C18 43.5(4) no
C16 C2 C3 C4 176.6(3) no
Fe1 C2 C3 C26 128.2(3) no
Fe1 C2 C3 C4 -59.9(2) no
C1 C2 C16 C17 127.5(3) no
C16 C2 C3 Fe1 -123.5(3) no
C1 C2 C3 C26 -172.0(3) no
C1 C2 C3 C4 0.0(3) no
C1 C2 C16 C18 -50.1(4) no
C4 C3 C26 C28 -42.2(4) no
Fe1 C3 C26 C27 47.1(4) no
C4 C3 C26 C27 139.0(3) no
Fe1 C3 C26 C28 -134.2(3) no
C2 C3 C26 C28 128.4(3) no
C26 C3 C4 C36 -1.8(5) no
C26 C3 C4 C5 172.6(3) no
C2 C3 C4 C5 0.5(3) no
C2 C3 C26 C27 -50.4(5) no
C2 C3 C4 C36 -173.9(3) no
C26 C3 C4 Fe1 -126.2(3) no
C2 C3 C4 Fe1 61.7(2) no
Fe1 C3 C4 C36 124.4(3) no
Fe1 C3 C4 C5 -61.2(2) no
C3 C4 C36 C38 -53.9(4) no
C5 C4 C36 C37 -49.6(4) no
Fe1 C4 C36 C37 -141.9(3) no
Fe1 C4 C5 C46 128.0(3) no
C3 C4 C5 Fe1 61.2(2) no
C36 C4 C5 C46 3.7(5) no
C36 C4 C5 C1 173.7(3) no
C5 C4 C36 C38 132.6(3) no
Fe1 C4 C5 C1 -62.0(2) no
C3 C4 C36 C37 124.0(3) no
C36 C4 C5 Fe1 -124.3(3) no
C3 C4 C5 C46 -170.8(3) no
Fe1 C4 C36 C38 40.3(4) no
C3 C4 C5 C1 -0.8(3) no
Fe1 C5 C46 C47 32.6(5) no
Fe1 C5 C46 C48 -151.3(3) no
C1 C5 C46 C48 -52.7(4) no
C1 C5 C46 C47 131.3(3) no
C4 C5 C46 C47 -60.5(4) no
C4 C5 C46 C48 115.6(4) no
C8 C6 C7 C9 -0.3(5) no
C1 C6 C8 C10 -173.8(3) no
C1 C6 C7 C9 173.9(3) no
C7 C6 C8 C10 0.4(5) no
C6 C7 C9 C11 0.2(5) no
C6 C8 C10 C11 -0.5(5) no
C7 C9 C11 C10 -0.3(5) no
C7 C9 C11 C12 -178.5(3) no
C8 C10 C11 C12 178.7(3) no
C8 C10 C11 C9 0.4(5) no
C10 C11 C12 C13 -94.8(4) no
C9 C11 C12 C13 83.4(4) no
C11 C12 C13 C14 -171.7(4) no
C12 C13 C14 C15 -175.3(4) no
C18 C16 C17 C19 -0.1(5) no
C2 C16 C17 C19 -177.8(3) no
C17 C16 C18 C20 1.5(5) no
C2 C16 C18 C20 179.2(3) no
C16 C17 C19 C21 -1.5(5) no
C16 C18 C20 C21 -1.3(5) no
C17 C19 C21 C22 -177.6(3) no
C17 C19 C21 C20 1.7(5) no
C18 C20 C21 C22 178.9(3) no
C18 C20 C21 C19 -0.3(5) no
C20 C21 C22 C23 101.8(4) no
C19 C21 C22 C23 -79.0(5) no
C21 C22 C23 C24 -66.3(5) no
C22 C23 C24 C25 -70.3(6) no
C28 C26 C27 C29 1.3(5) no
C3 C26 C28 C30 -179.9(3) no
C27 C26 C28 C30 -1.0(5) no
C3 C26 C27 C29 -179.9(3) no
C26 C27 C29 C31 0.4(6) no
C26 C28 C30 C31 -0.9(5) no
C27 C29 C31 C30 -2.2(6) no
C27 C29 C31 C32 178.2(4) no
C28 C30 C31 C32 -177.9(3) no
C28 C30 C31 C29 2.5(6) no
C30 C31 C32 C33 -102.8(5) no
C29 C31 C32 C33 76.8(5) no
C31 C32 C33 C34 177.6(5) no
C32 C33 C34 C35 166.0(7) no
C38 C36 C37 C39 0.5(4) no
C4 C36 C38 C40 178.0(3) no
C4 C36 C37 C39 -177.4(3) no
C37 C36 C38 C40 0.1(4) no
C36 C37 C39 C41 -0.2(5) no
C36 C38 C40 C41 -1.1(5) no
C37 C39 C41 C42 176.8(3) no
C37 C39 C41 C40 -0.8(4) no
C38 C40 C41 C42 -176.1(3) no
C38 C40 C41 C39 1.4(4) no
C39 C41 C42 C43 -73.3(4) no
C40 C41 C42 C43 104.2(4) no
C41 C42 C43 C44 -178.9(3) no
C42 C43 C44 C45 -173.5(3) no
C5 C46 C48 C50 -176.0(3) no
C48 C46 C47 C49 0.1(5) no
C47 C46 C48 C50 0.2(5) no
C5 C46 C47 C49 176.2(3) no
C46 C47 C49 C51 -0.1(6) no
C46 C48 C50 C51 -0.6(6) no
C47 C49 C51 C52 178.9(3) no
C47 C49 C51 C50 -0.2(6) no
C48 C50 C51 C49 0.6(6) no
C48 C50 C51 C52 -178.5(4) no
C49 C51 C52 C53 91.3(5) no
C50 C51 C52 C53 -89.7(5) no
C51 C52 C53 C54 -64.7(5) no
C52 C53 C54 C55 -161.4(5) no
C61 C56 C60 C101 4.6(5) no
Fe2 C56 C61 C63 -50.6(4) no
C57 C56 C60 C101 175.4(3) no
Fe2 C56 C61 C62 132.7(3) no
C61 C56 C60 C59 -169.1(3) no
C57 C56 C60 C59 1.7(3) no
Fe2 C56 C57 C58 -61.6(2) no
Fe2 C56 C57 C71 124.5(3) no
C60 C56 C57 Fe2 58.6(2) no
C57 C56 C61 C62 -130.8(3) no
C57 C56 C61 C63 46.0(5) no
C60 C56 C61 C62 38.2(4) no
C60 C56 C61 C63 -145.1(3) no
C57 C56 C60 Fe2 -58.6(2) no
Fe2 C56 C60 C101 -126.0(3) no
C61 C56 C57 C71 -6.4(5) no
C61 C56 C57 Fe2 -130.9(3) no
C60 C56 C57 C58 -3.0(3) no
C60 C56 C57 C71 -177.0(3) no
C61 C56 C57 C58 167.6(3) no
C61 C56 C60 Fe2 130.6(3) no
Fe2 C56 C60 C59 60.3(2) no
C71 C57 C58 C59 177.1(3) no
C58 C57 C71 C73 57.3(4) no
C71 C57 C58 C81 4.7(5) no
C71 C57 C58 Fe2 -123.6(3) no
Fe2 C57 C71 C73 -35.5(4) no
C56 C57 C71 C72 52.7(4) no
Fe2 C57 C71 C72 147.0(2) no
C58 C57 C71 C72 -120.2(3) no
C56 C57 C58 C81 -169.3(3) no
C56 C57 C58 Fe2 62.5(2) no
Fe2 C57 C58 C81 128.3(3) no
C56 C57 C58 C59 3.2(3) no
Fe2 C57 C58 C59 -59.3(2) no
C56 C57 C71 C73 -129.8(3) no
C81 C58 C59 Fe2 -127.7(3) no
C81 C58 C59 C60 170.3(3) no
C57 C58 C59 C60 -2.1(3) no
C57 C58 C59 C91 -172.7(3) no
C59 C58 C81 C82 -132.4(3) no
C59 C58 C81 C83 43.8(5) no
C81 C58 C59 C91 -0.3(5) no
Fe2 C58 C81 C82 133.8(3) no
Fe2 C58 C81 C83 -50.1(4) no
C57 C58 C81 C82 38.8(4) no
C57 C58 C81 C83 -145.1(3) no
C57 C58 C59 Fe2 59.9(2) no
Fe2 C58 C59 C60 -62.0(2) no
Fe2 C58 C59 C91 127.4(3) no
C58 C59 C60 C56 0.3(3) no
C58 C59 C60 Fe2 62.1(2) no
C91 C59 C60 C56 171.2(3) no
C58 C59 C60 C101 -173.4(3) no
C91 C59 C60 Fe2 -127.0(3) no
Fe2 C59 C91 C93 148.3(3) no
C58 C59 C91 C92 -134.1(4) no
C58 C59 C91 C93 51.4(4) no
C60 C59 C91 C92 56.8(5) no
C60 C59 C91 C93 -117.7(3) no
C91 C59 C60 C101 -2.5(5) no
Fe2 C59 C91 C92 -37.2(5) no
Fe2 C59 C60 C56 -61.8(2) no
Fe2 C59 C60 C101 124.5(3) no
C59 C60 C101 C103 -135.9(4) no
C56 C60 C101 C102 -123.2(3) no
C59 C60 C101 C102 49.5(4) no
Fe2 C60 C101 C102 141.7(3) no
C56 C60 C101 C103 51.4(5) no
Fe2 C60 C101 C103 -43.7(4) no
C56 C61 C63 C65 179.7(3) no
C63 C61 C62 C64 2.0(5) no
C56 C61 C62 C64 178.9(3) no
C62 C61 C63 C65 -3.5(5) no
C61 C62 C64 C66 1.3(5) no
C61 C63 C65 C66 1.9(5) no
C62 C64 C66 C65 -3.0(5) no
C62 C64 C66 C67 178.0(3) no
C63 C65 C66 C67 -179.5(3) no
C63 C65 C66 C64 1.4(5) no
C65 C66 C67 C68 -75.9(4) no
C64 C66 C67 C68 103.1(4) no
C66 C67 C68 C69 175.8(3) no
C67 C68 C69 C70 -178.0(4) no
C57 C71 C73 C75 -178.2(3) no
C72 C71 C73 C75 -0.7(5) no
C57 C71 C72 C74 176.6(3) no
C73 C71 C72 C74 -1.0(5) no
C71 C72 C74 C76 1.5(5) no
C71 C73 C75 C76 1.9(5) no
C72 C74 C76 C75 -0.3(6) no
C72 C74 C76 C77 179.9(3) no
C73 C75 C76 C77 178.4(3) no
C73 C75 C76 C74 -1.4(6) no
C74 C76 C77 C78 -75.4(5) no
C75 C76 C77 C78 104.9(4) no
C76 C77 C78 C79 172.4(3) no
C77 C78 C79 C80 58.4(5) no
C82 C81 C83 C85 -1.1(5) no
C58 C81 C83 C85 -177.4(3) no
C58 C81 C82 C84 178.2(3) no
C83 C81 C82 C84 1.8(5) no
C81 C82 C84 C86 -0.9(5) no
C81 C83 C85 C86 -0.4(5) no
C82 C84 C86 C85 -0.7(5) no
C82 C84 C86 C87 179.6(3) no
C83 C85 C86 C84 1.4(5) no
C83 C85 C86 C87 -178.9(3) no
C85 C86 C87 C88 -107.9(4) no
C84 C86 C87 C88 71.8(4) no
C86 C87 C88 C89 -166.9(4) no
C87 C88 C89 C90 63.1(6) no
C59 C91 C92 C94 -174.1(3) no
C93 C91 C92 C94 0.4(5) no
C92 C91 C93 C95 0.1(5) no
C59 C91 C93 C95 174.8(3) no
C91 C92 C94 C96 -1.2(6) no
C91 C93 C95 C96 0.2(5) no
C92 C94 C96 C95 1.5(6) no
C92 C94 C96 C97 178.6(4) no
C93 C95 C96 C97 -178.1(3) no
C93 C95 C96 C94 -0.9(6) no
C94 C96 C97 C98 -106.5(5) no
C95 C96 C97 C98 70.5(5) no
C96 C97 C98 C99 179.2(4) no
C97 C98 C99 C100 -79.2(6) no
C60 C101 C102 C104 174.4(3) no
C103 C101 C102 C104 -0.5(5) no
C60 C101 C103 C105 -175.4(3) no
C102 C101 C103 C105 -0.7(5) no
C101 C102 C104 C106 1.2(5) no
C101 C103 C105 C106 1.2(6) no
C102 C104 C106 C105 -0.7(5) no
C102 C104 C106 C107 178.8(3) no
C103 C105 C106 C104 -0.5(6) no
C103 C105 C106 C107 180.0(4) no
C104 C106 C107 C108 -147.4(4) no
C105 C106 C107 C108 32.1(6) no
C106 C107 C108 C109 176.4(3) no
C107 C108 C109 C110 -179.5(4) no
